data_4125997
loop_
_publ_author_name
'Jian, Zhongbao'
'Kehr, Gerald'
'Daniliuc, Constantin G.'
'Wibbeling, Birgit'
'Wiegand, Thomas'
'Siedow, Melanie'
'Eckert, Hellmut'
'Bursch, Markus'
'Grimme, Stefan'
'Erker, Gerhard'

_publ_section_title
;
 CO-Reduction Chemistry: Reaction of a CO-Derived Formylhydridoborate with
 Carbon Monoxide, with Carbon Dioxide, and with Dihydrogen.
;
_journal_name_full 'Journal of the American Chemical Society'
_journal_paper_doi 10.1021/jacs.7b02548
_journal_year 2017
_chemical_formula_sum 'C48 H51 B F10 O2 Zr'
_chemical_formula_weight 951.91
_space_group_crystal_system monoclinic
_space_group_IT_number 14
_space_group_name_Hall '-P 2ybc'
_space_group_name_H-M_alt 'P 1 21/c 1'
_symmetry_space_group_name_Hall '-P 2ybc'
_symmetry_space_group_name_H-M 'P 1 21/c 1'
_atom_sites_solution_hydrogens mixed
_cell_angle_alpha 90
_cell_angle_beta 102.420(2)
_cell_angle_gamma 90
_cell_formula_units_Z 8
_cell_length_a 22.7497(11)
_cell_length_b 13.5222(6)
_cell_length_c 29.0199(14)
_cell_measurement_reflns_used 9805
_cell_measurement_temperature 100.(2)
_cell_measurement_theta_max 25.3599
_cell_measurement_theta_min 2.3621
_cell_volume 8718.4(7)
_computing_cell_refinement 'SAINT V8.34A (Bruker AXS Inc., 2013)'
_computing_data_collection
;

APEX2 v.2014.1-1 (Bruker AXS Inc., 2014)


;
_computing_data_reduction 'SAINT V8.34A (Bruker AXS Inc., 2013)'
_computing_molecular_graphics 'XP (Sheldrick, 2014)'
_computing_publication_material 'SHELXL-2014 (Sheldrick, 2014)'
_computing_structure_refinement 'SHELXL-2014/7 (Sheldrick, 2014)'
_computing_structure_solution 'SHELXL-2014 (Sheldrick, 2014)'
_diffrn_ambient_temperature 100.(2)
_diffrn_detector_area_resol_mean 10.4167
_diffrn_measured_fraction_theta_full 0.998
_diffrn_measured_fraction_theta_max 0.998
_diffrn_measurement_device_type 'Bruker D8 Venture PHOTON 100 CMOS'
_diffrn_measurement_method 'omega and phi scans'
_diffrn_radiation_monochromator 'MX mirror'
_diffrn_radiation_type 'Mo K\a'
_diffrn_radiation_wavelength 0.71073
_diffrn_reflns_av_R_equivalents 0.1211
_diffrn_reflns_av_unetI/netI 0.0524
_diffrn_reflns_limit_h_max 27
_diffrn_reflns_limit_h_min -27
_diffrn_reflns_limit_k_max 16
_diffrn_reflns_limit_k_min -16
_diffrn_reflns_limit_l_max 34
_diffrn_reflns_limit_l_min -35
_diffrn_reflns_number 191799
_diffrn_reflns_theta_full 25.42
_diffrn_reflns_theta_max 25.42
_diffrn_reflns_theta_min 2.07
_diffrn_source 'Mo ImS'
_diffrn_source_type 'micro focus tube'
_exptl_absorpt_coefficient_mu 0.334
_exptl_absorpt_correction_T_max 0.97
_exptl_absorpt_correction_T_min 0.82
_exptl_absorpt_correction_type multi-scan
_exptl_absorpt_process_details
;
Bruker AXS (2014). SADABS, Version 2014/2, Bruker AXS Inc., Madison, Wisconsin,
USA.
;
_exptl_crystal_colour yellow
_exptl_crystal_density_diffrn 1.450
_exptl_crystal_density_method 'not measured'
_exptl_crystal_description prism
_exptl_crystal_F_000 3920
_exptl_crystal_size_max 0.237
_exptl_crystal_size_mid 0.187
_exptl_crystal_size_min 0.084
_refine_diff_density_max 0.560
_refine_diff_density_min -0.518
_refine_ls_extinction_method none
_refine_ls_goodness_of_fit_ref 1.032
_refine_ls_hydrogen_treatment mixed
_refine_ls_matrix_type full
_refine_ls_number_parameters 1212
_refine_ls_number_reflns 16049
_refine_ls_number_restraints 319
_refine_ls_restrained_S_all 1.046
_refine_ls_R_factor_all 0.0645
_refine_ls_R_factor_gt 0.0397
_refine_ls_shift/su_max 0.002
_refine_ls_shift/su_mean 0.000
_refine_ls_structure_factor_coef Fsqd
_refine_ls_weighting_details 'w=1/[\s^2^(Fo^2^)+(0.0266P)^2^+9.8624P] where P=(Fo^2^+2Fc^2^)/3'
_refine_ls_weighting_scheme calc
_refine_ls_wR_factor_gt 0.0781
_refine_ls_wR_factor_ref 0.0876
_reflns_number_gt 12277
_reflns_number_total 16049
_reflns_threshold_expression 'I > 2\s(I)'
_cod_data_source_file ja7b02548_si_002.cif
_cod_data_source_block erk8697
_cod_database_code 4125997

loop_
_space_group_symop_operation_xyz
'x, y, z'
'-x, y+1/2, -z+1/2'
'-x, -y, -z'
'x, -y-1/2, z-1/2'

loop_
_atom_site_type_symbol
_atom_site_label
_atom_site_fract_x
_atom_site_fract_y
_atom_site_fract_z
_atom_site_U_iso_or_equiv
_atom_site_adp_type
_atom_site_calc_flag
_atom_site_refinement_flags_adp
_atom_site_refinement_flags_occupancy
_atom_site_refinement_flags_posn
_atom_site_occupancy
_atom_site_disorder_assembly
_atom_site_disorder_group
O O1A 0.57450(8) 0.25064(12) 0.49074(6) 0.0126(4) Uani d . . . 1.0 . .
O O2A 0.48444(8) 0.24882(12) 0.39780(6) 0.0131(4) Uani d . . D 1.0 . .
H H2A 0.4667(15) 0.237(2) 0.4209(10) 0.048(11) Uiso d . . D 1.0 . .
O O1B 0.93021(8) 0.78103(12) 0.26341(6) 0.0134(4) Uani d . . . 1.0 . .
O O2B 1.02320(8) 0.78700(12) 0.35456(6) 0.0126(4) Uani d . . D 1.0 . .
H H2B 1.0399(15) 0.777(3) 0.3306(10) 0.054(12) Uiso d . . D 1.0 . .
Zr Zr1A 0.58407(2) 0.25845(2) 0.42491(2) 0.00930(7) Uani d . . . 1.0 . .
B B1A 0.44032(14) 0.2510(2) 0.34939(11) 0.0144(6) Uani d . . . 1.0 . .
H H1A 0.4696(12) 0.2592(19) 0.3234(10) 0.019(7) Uiso d . . . 1.0 . .
B B1B 1.06857(13) 0.7925(2) 0.40231(11) 0.0133(6) Uani d . . . 1.0 . .
H H1B 1.0420(11) 0.8067(17) 0.4273(9) 0.007(6) Uiso d . . . 1.0 . .
C C1A 0.58525(11) 0.41042(18) 0.37250(9) 0.0143(6) Uani d . . . 1.0 . .
C C2A 0.64659(11) 0.39113(18) 0.39257(9) 0.0144(6) Uani d . . . 1.0 . .
C C3A 0.65623(11) 0.40593(18) 0.44214(9) 0.0135(6) Uani d . . . 1.0 . .
C C4A 0.60089(11) 0.43815(17) 0.45230(9) 0.0135(6) Uani d . . . 1.0 . .
C C5A 0.55717(11) 0.44084(17) 0.40981(9) 0.0128(6) Uani d . . . 1.0 . .
C C6A 0.55778(12) 0.4147(2) 0.32032(9) 0.0196(6) Uani d . . . 1.0 . .
H H6A1 0.569 0.4771 0.3073 0.029 Uiso calc U . R 1.0 . .
H H6A2 0.5139 0.4108 0.3154 0.029 Uiso calc U . R 1.0 . .
H H6A3 0.5726 0.3591 0.3044 0.029 Uiso calc U . R 1.0 . .
C C7A 0.69674(12) 0.3878(2) 0.36632(10) 0.0221(6) Uani d . . . 1.0 . .
H H7A1 0.681 0.3644 0.3341 0.033 Uiso calc U . R 1.0 . .
H H7A2 0.7282 0.3427 0.3824 0.033 Uiso calc U . R 1.0 . .
H H7A3 0.7137 0.4543 0.3653 0.033 Uiso calc U . R 1.0 . .
C C8A 0.71742(11) 0.4136(2) 0.47419(10) 0.0192(6) Uani d . . . 1.0 . .
H H8A1 0.74 0.4675 0.4634 0.029 Uiso calc U . R 1.0 . .
H H8A2 0.7392 0.3513 0.4736 0.029 Uiso calc U . R 1.0 . .
H H8A3 0.713 0.4271 0.5065 0.029 Uiso calc U . R 1.0 . .
C C9A 0.59087(12) 0.47204(19) 0.49913(9) 0.0180(6) Uani d . . . 1.0 . .
H H9A1 0.5936 0.5443 0.5009 0.027 Uiso calc U . R 1.0 . .
H H9A2 0.6216 0.443 0.5244 0.027 Uiso calc U . R 1.0 . .
H H9A3 0.5509 0.451 0.5027 0.027 Uiso calc U . R 1.0 . .
C C10A 0.49580(12) 0.48415(19) 0.40575(10) 0.0183(6) Uani d . . . 1.0 . .
H H10A 0.4734 0.4449 0.4246 0.027 Uiso calc U . R 1.0 . .
H H10B 0.4744 0.4835 0.3726 0.027 Uiso calc U . R 1.0 . .
H H10C 0.4994 0.5524 0.4174 0.027 Uiso calc U . R 1.0 . .
C C11A 0.64038(12) 0.14470(19) 0.37751(9) 0.0173(6) Uani d . . . 1.0 . .
C C12A 0.67026(12) 0.13762(18) 0.42591(9) 0.0144(6) Uani d . . . 1.0 . .
C C13A 0.63039(12) 0.08915(18) 0.45019(9) 0.0146(6) Uani d . . . 1.0 . .
C C14A 0.57554(12) 0.07097(17) 0.41749(9) 0.0151(6) Uani d . . . 1.0 . .
C C15A 0.58235(12) 0.10423(18) 0.37246(9) 0.0174(6) Uani d . . . 1.0 . .
C C16A 0.66940(14) 0.1638(2) 0.33652(10) 0.0249(7) Uani d . . . 1.0 . .
H H16A 0.6749 0.101 0.3211 0.037 Uiso calc U . R 1.0 . .
H H16B 0.7087 0.1953 0.3478 0.037 Uiso calc U . R 1.0 . .
H H16C 0.6436 0.2076 0.3139 0.037 Uiso calc U . R 1.0 . .
C C17A 0.73635(12) 0.1554(2) 0.44543(10) 0.0209(6) Uani d . . . 1.0 . .
H H17A 0.7425 0.1755 0.4786 0.031 Uiso calc U . R 1.0 . .
H H17B 0.7507 0.2078 0.4273 0.031 Uiso calc U . R 1.0 . .
H H17C 0.7588 0.0944 0.4432 0.031 Uiso calc U . R 1.0 . .
C C18A 0.64406(13) 0.05258(19) 0.49997(9) 0.0203(6) Uani d . . . 1.0 . .
H H18A 0.6426 -0.0199 0.5001 0.03 Uiso calc U . R 1.0 . .
H H18B 0.6142 0.0788 0.5166 0.03 Uiso calc U . R 1.0 . .
H H18C 0.6843 0.0748 0.5159 0.03 Uiso calc U . R 1.0 . .
C C19A 0.52358(13) 0.0158(2) 0.42906(11) 0.0250(7) Uani d . . . 1.0 . .
H H19A 0.5353 -0.053 0.4366 0.037 Uiso calc U . R 1.0 . .
H H19B 0.4895 0.0175 0.4019 0.037 Uiso calc U . R 1.0 . .
H H19C 0.5118 0.0467 0.4563 0.037 Uiso calc U . R 1.0 . .
C C20A 0.54172(13) 0.0814(2) 0.32562(10) 0.0261(7) Uani d . . . 1.0 . .
H H20A 0.536 0.1412 0.3061 0.039 Uiso calc U . R 1.0 . .
H H20B 0.5027 0.0585 0.3306 0.039 Uiso calc U . R 1.0 . .
H H20C 0.56 0.0297 0.3096 0.039 Uiso calc U . R 1.0 . .
C C21A 0.57225(11) 0.25034(17) 0.53728(9) 0.0116(5) Uani d . . . 1.0 . .
C C22A 0.62423(12) 0.25622(18) 0.57302(9) 0.0147(6) Uani d . . . 1.0 . .
C C23A 0.61764(13) 0.25491(19) 0.61970(9) 0.0187(6) Uani d . . . 1.0 . .
H H23A 0.6528 0.259 0.6441 0.022 Uiso calc U . R 1.0 . .
C C24A 0.56244(13) 0.24791(19) 0.63229(9) 0.0191(6) Uani d . . . 1.0 . .
C C25A 0.51137(12) 0.24287(18) 0.59577(9) 0.0155(6) Uani d . . . 1.0 . .
H H25A 0.4728 0.2388 0.6033 0.019 Uiso calc U . R 1.0 . .
C C26A 0.51529(12) 0.24366(17) 0.54880(9) 0.0128(5) Uani d . . . 1.0 . .
C C27A 0.68640(12) 0.2632(2) 0.56321(10) 0.0181(6) Uani d . . . 1.0 . .
H H27A 0.6839 0.2578 0.5292 0.027 Uiso calc U . R 1.0 . .
H H27B 0.7114 0.2093 0.5795 0.027 Uiso calc U . R 1.0 . .
H H27C 0.7044 0.3268 0.5746 0.027 Uiso calc U . R 1.0 . .
C C28A 0.55703(15) 0.2466(3) 0.68348(10) 0.0339(8) Uani d . . . 1.0 . .
H H28A 0.5968 0.2574 0.7039 0.051 Uiso calc U . R 1.0 . .
H H28B 0.5413 0.1824 0.6908 0.051 Uiso calc U . R 1.0 . .
H H28C 0.5296 0.2992 0.6887 0.051 Uiso calc U . R 1.0 . .
C C29A 0.45973(12) 0.2385(2) 0.51027(9) 0.0173(6) Uani d . . . 1.0 . .
H H29A 0.4241 0.2368 0.5242 0.026 Uiso calc U . R 1.0 . .
H H29B 0.4609 0.1787 0.4915 0.026 Uiso calc U . R 1.0 . .
H H29C 0.4578 0.2969 0.4899 0.026 Uiso calc U . R 1.0 . .
C C31A 0.40063(11) 0.14885(18) 0.33807(9) 0.0134(6) Uani d . . . 1.0 . .
C C32A 0.37794(12) 0.09281(19) 0.37010(9) 0.0153(6) Uani d . . . 1.0 . .
C C33A 0.34338(12) 0.00911(19) 0.35863(9) 0.0163(6) Uani d . . . 1.0 . .
C C34A 0.32983(12) -0.02278(19) 0.31279(10) 0.0179(6) Uani d . . . 1.0 . .
C C35A 0.35082(12) 0.0300(2) 0.27899(9) 0.0176(6) Uani d . . . 1.0 . .
C C36A 0.38481(12) 0.11377(19) 0.29210(9) 0.0172(6) Uani d . . . 1.0 . .
C C41A 0.39247(12) 0.34349(18) 0.34451(9) 0.0151(6) Uani d . . . 1.0 . .
C C42A 0.36121(11) 0.36912(19) 0.37866(9) 0.0150(6) Uani d . . . 1.0 . .
C C43A 0.32288(12) 0.4488(2) 0.37576(9) 0.0179(6) Uani d . . . 1.0 . .
C C44A 0.31352(12) 0.50802(19) 0.33621(10) 0.0193(6) Uani d . . . 1.0 . .
C C45A 0.34248(12) 0.4853(2) 0.30069(10) 0.0201(6) Uani d . . . 1.0 . .
C C46A 0.38009(12) 0.40416(19) 0.30508(9) 0.0169(6) Uani d . . . 1.0 . .
C C51A 0.32067(12) 0.25531(19) 0.56157(10) 0.0172(6) Uani d . . . 1.0 . .
C C52A 0.34358(12) 0.3303(2) 0.59301(10) 0.0206(6) Uani d . . . 1.0 . .
H H52A 0.3431 0.3965 0.582 0.025 Uiso calc U . R 1.0 . .
C C53A 0.36702(13) 0.3102(2) 0.64008(10) 0.0249(7) Uani d . . . 1.0 . .
H H53A 0.382 0.3625 0.6612 0.03 Uiso calc U . R 1.0 . .
C C54A 0.36874(13) 0.2139(2) 0.65636(10) 0.0263(7) Uani d . . . 1.0 . .
H H54A 0.3849 0.1998 0.6887 0.032 Uiso calc U . R 1.0 . .
C C55A 0.34687(13) 0.1387(2) 0.62542(10) 0.0240(7) Uani d . . . 1.0 . .
H H55A 0.3484 0.0724 0.6364 0.029 Uiso calc U . R 1.0 . .
C C56A 0.32274(12) 0.1587(2) 0.57864(10) 0.0199(6) Uani d . . . 1.0 . .
H H56A 0.3074 0.1062 0.5578 0.024 Uiso calc U . R 1.0 . .
C C57A 0.29289(14) 0.2772(2) 0.51069(10) 0.0308(7) Uani d . . . 1.0 . .
H H57A 0.249 0.2739 0.5058 0.046 Uiso calc U . R 1.0 . .
H H57B 0.3069 0.2285 0.4905 0.046 Uiso calc U . R 1.0 . .
H H57C 0.3048 0.3437 0.5027 0.046 Uiso calc U . R 1.0 . .
C C1B 0.89018(12) 0.61196(18) 0.30840(9) 0.0159(6) Uani d . . . 1.0 . .
C C2B 0.84066(12) 0.65724(19) 0.32219(10) 0.0194(6) Uani d . . . 1.0 . .
C C3B 0.85836(12) 0.67746(19) 0.37113(10) 0.0193(6) Uani d . . . 1.0 . .
C C4B 0.91875(12) 0.64812(18) 0.38720(9) 0.0162(6) Uani d . . . 1.0 . .
C C5B 0.93812(12) 0.60684(18) 0.34784(10) 0.0151(6) Uani d . . . 1.0 . .
C C6B 0.89277(16) 0.5669(2) 0.26150(10) 0.0315(8) Uani d . . . 1.0 . .
H H6B1 0.9299 0.5877 0.2523 0.047 Uiso calc U . R 1.0 . .
H H6B2 0.858 0.5889 0.2376 0.047 Uiso calc U . R 1.0 . .
H H6B3 0.8922 0.4946 0.264 0.047 Uiso calc U . R 1.0 . .
C C7B 0.77696(13) 0.6553(2) 0.29391(13) 0.0364(8) Uani d . . . 1.0 . .
H H7B1 0.7769 0.6369 0.2612 0.055 Uiso calc U . R 1.0 . .
H H7B2 0.7589 0.721 0.2945 0.055 Uiso calc U . R 1.0 . .
H H7B3 0.7536 0.6069 0.3076 0.055 Uiso calc U . R 1.0 . .
C C8B 0.81317(15) 0.6960(2) 0.40122(13) 0.0386(9) Uani d . . . 1.0 . .
H H8B1 0.7932 0.6337 0.406 0.058 Uiso calc U . R 1.0 . .
H H8B2 0.7831 0.7436 0.3854 0.058 Uiso calc U . R 1.0 . .
H H8B3 0.8338 0.7226 0.4319 0.058 Uiso calc U . R 1.0 . .
C C9B 0.95090(14) 0.6462(2) 0.43794(10) 0.0313(8) Uani d . . . 1.0 . .
H H9B1 0.9476 0.7111 0.4522 0.047 Uiso calc U . R 1.0 . .
H H9B2 0.9934 0.6303 0.4401 0.047 Uiso calc U . R 1.0 . .
H H9B3 0.9327 0.5958 0.4548 0.047 Uiso calc U . R 1.0 . .
C C10B 0.99541(13) 0.5506(2) 0.34893(12) 0.0282(7) Uani d . . . 1.0 . .
H H10D 0.9858 0.4816 0.3401 0.042 Uiso calc U . R 1.0 . .
H H10E 1.0208 0.5532 0.3808 0.042 Uiso calc U . R 1.0 . .
H H10F 1.017 0.5804 0.3266 0.042 Uiso calc U . R 1.0 . .
Zr Zr1B 0.92303(2) 0.79012(2) 0.32969(2) 0.00970(7) Uani d . . D 1.0 . .
C C11B 0.87548(13) 0.92511(19) 0.37275(10) 0.0237(7) Uani d U P D 0.686(13) A 1
C C12B 0.84575(12) 0.92659(19) 0.32470(11) 0.0232(7) Uani d U P D 0.686(13) A 1
C C13B 0.88790(13) 0.96120(18) 0.29882(10) 0.0228(7) Uani d U P D 0.686(13) A 1
C C14B 0.94352(12) 0.97527(18) 0.33080(11) 0.0226(7) Uani d U P D 0.686(13) A 1
C C15B 0.93463(13) 0.95477(19) 0.37629(10) 0.0233(7) Uani d U P D 0.686(13) A 1
C C16B 0.8506(2) 0.9222(4) 0.41764(16) 0.0140(13) Uani d U P D 0.686(13) A 1
H H16D 0.875 0.8771 0.4405 0.021 Uiso calc U P R 0.686(13) A 1
H H16E 0.8088 0.8988 0.41 0.021 Uiso calc U P R 0.686(13) A 1
H H16F 0.852 0.9887 0.4312 0.021 Uiso calc U P R 0.686(13) A 1
C C17B 0.7780(2) 0.9147(4) 0.3102(2) 0.0152(13) Uani d U P D 0.686(13) A 1
H H17D 0.7645 0.8664 0.331 0.023 Uiso calc U P R 0.686(13) A 1
H H17E 0.767 0.8914 0.2775 0.023 Uiso calc U P R 0.686(13) A 1
H H17F 0.7585 0.9785 0.3128 0.023 Uiso calc U P R 0.686(13) A 1
C C18B 0.8697(3) 0.9873(5) 0.24704(17) 0.0183(13) Uani d U P D 0.686(13) A 1
H H18D 0.8716 1.0591 0.2433 0.028 Uiso calc U P R 0.686(13) A 1
H H18E 0.8285 0.9643 0.2344 0.028 Uiso calc U P R 0.686(13) A 1
H H18F 0.8972 0.9552 0.2299 0.028 Uiso calc U P R 0.686(13) A 1
C C19B 0.9965(3) 1.0135(5) 0.3121(2) 0.0190(14) Uani d U P D 0.686(13) A 1
H H19D 1.0333 1.0081 0.3367 0.028 Uiso calc U P R 0.686(13) A 1
H H19E 0.9896 1.083 0.3028 0.028 Uiso calc U P R 0.686(13) A 1
H H19F 1.0008 0.9743 0.2846 0.028 Uiso calc U P R 0.686(13) A 1
C C20B 0.9811(3) 0.9851(5) 0.4199(2) 0.0215(14) Uani d U P D 0.686(13) A 1
H H20D 0.9692 1.0483 0.4318 0.032 Uiso calc U P R 0.686(13) A 1
H H20E 1.0205 0.9923 0.4118 0.032 Uiso calc U P R 0.686(13) A 1
H H20F 0.9834 0.9343 0.4443 0.032 Uiso calc U P R 0.686(13) A 1
C C11D 0.87548(13) 0.92511(19) 0.37275(10) 0.0237(7) Uani d U P D 0.314(13) A 2
C C12D 0.84575(12) 0.92659(19) 0.32470(11) 0.0232(7) Uani d U P D 0.314(13) A 2
C C13D 0.88790(13) 0.96120(18) 0.29882(10) 0.0228(7) Uani d U P D 0.314(13) A 2
C C14D 0.94352(12) 0.97527(18) 0.33080(11) 0.0226(7) Uani d U P D 0.314(13) A 2
C C15D 0.93463(13) 0.95477(19) 0.37629(10) 0.0233(7) Uani d U P D 0.314(13) A 2
C C16D 0.8287(10) 0.9212(17) 0.4033(8) 0.089(7) Uani d U P D 0.314(13) A 2
H H16G 0.8374 0.8653 0.4252 0.133 Uiso calc U P R 0.314(13) A 2
H H16H 0.7885 0.9129 0.383 0.133 Uiso calc U P R 0.314(13) A 2
H H16I 0.83 0.9829 0.4212 0.133 Uiso calc U P R 0.314(13) A 2
C C17D 0.7828(6) 0.9262(15) 0.2921(8) 0.073(6) Uani d U P D 0.314(13) A 2
H H17G 0.7598 0.9833 0.2993 0.11 Uiso calc U P R 0.314(13) A 2
H H17H 0.7617 0.8652 0.297 0.11 Uiso calc U P R 0.314(13) A 2
H H17I 0.7866 0.9299 0.2591 0.11 Uiso calc U P R 0.314(13) A 2
C C18D 0.8952(11) 0.9931(14) 0.2499(5) 0.062(6) Uani d U P D 0.314(13) A 2
H H18G 0.8633 0.963 0.2258 0.093 Uiso calc U P R 0.314(13) A 2
H H18H 0.9346 0.9714 0.2451 0.093 Uiso calc U P R 0.314(13) A 2
H H18I 0.8925 1.0653 0.2473 0.093 Uiso calc U P R 0.314(13) A 2
C C19D 1.0056(6) 1.0174(13) 0.3320(8) 0.047(5) Uani d U P D 0.314(13) A 2
H H19G 1.0272 0.9741 0.3142 0.071 Uiso calc U P R 0.314(13) A 2
H H19H 1.0281 1.0218 0.3648 0.071 Uiso calc U P R 0.314(13) A 2
H H19I 1.0018 1.0835 0.3179 0.071 Uiso calc U P R 0.314(13) A 2
C C20D 0.9645(10) 0.9706(18) 0.4280(5) 0.068(7) Uani d U P D 0.314(13) A 2
H H20G 0.9576 1.0387 0.4371 0.102 Uiso calc U P R 0.314(13) A 2
H H20H 1.0079 0.9587 0.4326 0.102 Uiso calc U P R 0.314(13) A 2
H H20I 0.9473 0.9245 0.4476 0.102 Uiso calc U P R 0.314(13) A 2
C C21B 0.92948(11) 0.77584(17) 0.21642(9) 0.0125(5) Uani d . . . 1.0 . .
C C22B 0.87554(12) 0.77017(18) 0.18217(9) 0.0162(6) Uani d . . . 1.0 . .
C C23B 0.87865(13) 0.76458(19) 0.13501(10) 0.0203(6) Uani d . . . 1.0 . .
H H23B 0.8422 0.7602 0.1119 0.024 Uiso calc U . R 1.0 . .
C C24B 0.93270(13) 0.7651(2) 0.12022(10) 0.0216(6) Uani d . . . 1.0 . .
C C25B 0.98553(13) 0.77119(18) 0.15461(10) 0.0180(6) Uani d . . . 1.0 . .
H H25B 1.023 0.7722 0.1452 0.022 Uiso calc U . R 1.0 . .
C C26B 0.98495(12) 0.77593(18) 0.20249(9) 0.0140(6) Uani d . . . 1.0 . .
C C27B 0.81458(12) 0.7720(2) 0.19483(10) 0.0209(6) Uani d . . . 1.0 . .
H H27D 0.7915 0.8286 0.1795 0.031 Uiso calc U . R 1.0 . .
H H27E 0.8197 0.7779 0.2291 0.031 Uiso calc U . R 1.0 . .
H H27F 0.793 0.7106 0.1841 0.031 Uiso calc U . R 1.0 . .
C C28B 0.93479(16) 0.7593(3) 0.06846(11) 0.0364(8) Uani d . . . 1.0 . .
H H28D 0.8941 0.7485 0.0496 0.055 Uiso calc U . R 1.0 . .
H H28E 0.9608 0.7043 0.0635 0.055 Uiso calc U . R 1.0 . .
H H28F 0.9508 0.8213 0.0588 0.055 Uiso calc U . R 1.0 . .
C C29B 1.04237(12) 0.7800(2) 0.23900(10) 0.0197(6) Uani d . . . 1.0 . .
H H29D 1.0766 0.7801 0.2235 0.03 Uiso calc U . R 1.0 . .
H H29E 1.045 0.7222 0.2597 0.03 Uiso calc U . R 1.0 . .
H H29F 1.0432 0.8404 0.2578 0.03 Uiso calc U . R 1.0 . .
C C31B 1.10599(11) 0.68933(18) 0.41486(9) 0.0148(6) Uani d . . . 1.0 . .
C C32B 1.13070(12) 0.63495(19) 0.38318(9) 0.0157(6) Uani d . . . 1.0 . .
C C33B 1.15743(12) 0.54333(19) 0.39284(10) 0.0178(6) Uani d . . . 1.0 . .
C C34B 1.16203(12) 0.50310(19) 0.43698(10) 0.0179(6) Uani d . . . 1.0 . .
C C35B 1.13941(12) 0.5549(2) 0.47022(9) 0.0185(6) Uani d . . . 1.0 . .
C C36B 1.11348(12) 0.64602(19) 0.45904(9) 0.0164(6) Uani d . . . 1.0 . .
C C41B 1.11742(11) 0.88325(18) 0.40488(9) 0.0143(6) Uani d . . . 1.0 . .
C C42B 1.14311(11) 0.91462(19) 0.36807(9) 0.0157(6) Uani d . . . 1.0 . .
C C43B 1.18412(12) 0.9904(2) 0.37134(10) 0.0179(6) Uani d . . . 1.0 . .
C C44B 1.20269(12) 1.03921(19) 0.41340(10) 0.0194(6) Uani d . . . 1.0 . .
C C45B 1.17955(12) 1.0110(2) 0.45130(10) 0.0199(6) Uani d . . . 1.0 . .
C C46B 1.13851(12) 0.93452(19) 0.44665(9) 0.0161(6) Uani d . . . 1.0 . .
C C51B 0.18588(12) 0.7432(2) 0.69169(10) 0.0205(6) Uani d . . . 1.0 . .
C C52B 0.16034(12) 0.8032(2) 0.65394(11) 0.0228(7) Uani d . . . 1.0 . .
H H52B 0.1626 0.873 0.6576 0.027 Uiso calc U . R 1.0 . .
C C53B 0.13155(13) 0.7636(2) 0.61100(11) 0.0247(7) Uani d . . . 1.0 . .
H H53B 0.1149 0.806 0.5854 0.03 Uiso calc U . R 1.0 . .
C C54B 0.12713(13) 0.6619(2) 0.60551(10) 0.0241(7) Uani d . . . 1.0 . .
H H54B 0.107 0.6341 0.5763 0.029 Uiso calc U . R 1.0 . .
C C55B 0.15214(12) 0.6014(2) 0.64276(10) 0.0218(6) Uani d . . . 1.0 . .
H H55B 0.1494 0.5317 0.639 0.026 Uiso calc U . R 1.0 . .
C C56B 0.18117(12) 0.64109(19) 0.68547(10) 0.0198(6) Uani d . . . 1.0 . .
H H56B 0.1981 0.5984 0.7108 0.024 Uiso calc U . R 1.0 . .
C C57B 0.21782(14) 0.7855(2) 0.73830(11) 0.0321(8) Uani d . . . 1.0 . .
H H57D 0.2168 0.8579 0.7366 0.048 Uiso calc U . R 1.0 . .
H H57E 0.2597 0.7629 0.7455 0.048 Uiso calc U . R 1.0 . .
H H57F 0.1977 0.7634 0.7631 0.048 Uiso calc U . R 1.0 . .
F F32A 0.38981(7) 0.11940(10) 0.41632(5) 0.0180(3) Uani d . . . 1.0 . .
F F33A 0.32257(7) -0.04087(11) 0.39185(5) 0.0215(4) Uani d . . . 1.0 . .
F F34A 0.29590(7) -0.10371(11) 0.30025(6) 0.0278(4) Uani d . . . 1.0 . .
F F35A 0.33755(7) -0.00082(12) 0.23391(5) 0.0255(4) Uani d . . . 1.0 . .
F F36A 0.40384(7) 0.16172(12) 0.25695(5) 0.0247(4) Uani d . . . 1.0 . .
F F42A 0.36951(7) 0.31561(11) 0.41902(5) 0.0199(3) Uani d . . . 1.0 . .
F F43A 0.29541(7) 0.47027(11) 0.41139(5) 0.0236(4) Uani d . . . 1.0 . .
F F44A 0.27649(7) 0.58646(11) 0.33237(6) 0.0274(4) Uani d . . . 1.0 . .
F F45A 0.33449(7) 0.54342(12) 0.26220(6) 0.0291(4) Uani d . . . 1.0 . .
F F46A 0.40734(7) 0.38800(12) 0.26847(5) 0.0248(4) Uani d . . . 1.0 . .
F F32B 1.12586(7) 0.66976(11) 0.33859(5) 0.0214(4) Uani d . . . 1.0 . .
F F33B 1.17754(7) 0.49296(11) 0.35945(5) 0.0243(4) Uani d . . . 1.0 . .
F F34B 1.18817(7) 0.41472(11) 0.44773(6) 0.0263(4) Uani d . . . 1.0 . .
F F35B 1.14329(7) 0.51481(11) 0.51340(5) 0.0247(4) Uani d . . . 1.0 . .
F F36B 1.09255(7) 0.69211(11) 0.49372(5) 0.0234(4) Uani d . . . 1.0 . .
F F42B 1.12700(7) 0.87026(11) 0.32525(5) 0.0214(4) Uani d . . . 1.0 . .
F F43B 1.20675(7) 1.01675(12) 0.33377(5) 0.0259(4) Uani d . . . 1.0 . .
F F44B 1.24311(7) 1.11307(11) 0.41742(6) 0.0268(4) Uani d . . . 1.0 . .
F F45B 1.19748(7) 1.05822(12) 0.49287(6) 0.0289(4) Uani d . . . 1.0 . .
F F46B 1.11796(7) 0.91074(12) 0.48565(5) 0.0248(4) Uani d . . . 1.0 . .

loop_
_atom_site_aniso_label
_atom_site_aniso_U_11
_atom_site_aniso_U_22
_atom_site_aniso_U_33
_atom_site_aniso_U_12
_atom_site_aniso_U_13
_atom_site_aniso_U_23
O1A 0.0146(9) 0.0126(9) 0.0116(10) -0.0005(7) 0.0051(7) 0.0003(7)
O2A 0.0138(10) 0.0129(9) 0.0134(10) -0.0017(7) 0.0044(8) 0.0012(7)
O1B 0.0152(9) 0.0151(9) 0.0112(10) 0.0008(7) 0.0058(7) 0.0010(7)
O2B 0.0120(9) 0.0138(9) 0.0122(10) 0.0001(7) 0.0031(8) 0.0008(7)
Zr1A 0.01049(13) 0.00858(13) 0.00963(13) 0.00064(9) 0.00395(10) 0.00058(9)
B1A 0.0171(16) 0.0164(16) 0.0102(15) -0.0014(12) 0.0037(13) 0.0010(12)
B1B 0.0145(15) 0.0149(15) 0.0122(16) -0.0011(12) 0.0064(13) 0.0001(12)
C1A 0.0163(14) 0.0101(13) 0.0165(15) -0.0023(10) 0.0039(11) 0.0039(10)
C2A 0.0131(14) 0.0118(13) 0.0202(15) -0.0019(10) 0.0078(11) 0.0047(11)
C3A 0.0130(14) 0.0092(13) 0.0182(15) -0.0044(10) 0.0032(11) 0.0026(11)
C4A 0.0150(14) 0.0077(12) 0.0183(15) -0.0037(10) 0.0045(11) 0.0001(10)
C5A 0.0143(14) 0.0066(12) 0.0171(15) -0.0017(10) 0.0023(11) 0.0019(10)
C6A 0.0199(15) 0.0200(15) 0.0184(15) -0.0025(12) 0.0030(12) 0.0062(11)
C7A 0.0200(16) 0.0252(16) 0.0234(16) 0.0008(12) 0.0095(13) 0.0072(12)
C8A 0.0131(14) 0.0181(14) 0.0261(17) -0.0038(11) 0.0036(12) 0.0052(12)
C9A 0.0213(15) 0.0133(14) 0.0194(15) -0.0014(11) 0.0047(12) -0.0018(11)
C10A 0.0164(15) 0.0103(13) 0.0276(17) -0.0003(11) 0.0033(12) -0.0018(11)
C11A 0.0220(15) 0.0130(14) 0.0183(15) 0.0083(11) 0.0077(12) -0.0006(11)
C12A 0.0197(15) 0.0118(13) 0.0132(14) 0.0062(11) 0.0068(11) -0.0009(10)
C13A 0.0202(15) 0.0103(13) 0.0151(14) 0.0049(11) 0.0079(12) -0.0013(10)
C14A 0.0210(15) 0.0070(12) 0.0177(15) 0.0031(10) 0.0050(12) -0.0028(10)
C15A 0.0244(16) 0.0104(13) 0.0170(15) 0.0065(11) 0.0034(12) -0.0041(11)
C16A 0.0327(18) 0.0270(16) 0.0181(16) 0.0071(13) 0.0127(13) -0.0001(12)
C17A 0.0184(15) 0.0234(15) 0.0220(16) 0.0084(12) 0.0069(12) 0.0018(12)
C18A 0.0316(17) 0.0140(14) 0.0163(15) 0.0084(12) 0.0074(13) 0.0026(11)
C19A 0.0280(17) 0.0122(14) 0.0342(18) -0.0021(12) 0.0058(14) 0.0013(12)
C20A 0.0286(17) 0.0248(16) 0.0222(17) 0.0090(13) -0.0007(13) -0.0105(13)
C21A 0.0191(14) 0.0059(12) 0.0108(13) 0.0009(10) 0.0053(11) 0.0009(10)
C22A 0.0189(14) 0.0085(13) 0.0173(15) -0.0001(10) 0.0051(11) 0.0013(10)
C23A 0.0234(16) 0.0163(14) 0.0142(15) -0.0005(11) -0.0009(12) -0.0007(11)
C24A 0.0292(16) 0.0146(14) 0.0145(15) -0.0010(12) 0.0067(12) -0.0015(11)
C25A 0.0189(14) 0.0116(13) 0.0180(15) 0.0006(11) 0.0087(12) 0.0012(11)
C26A 0.0199(14) 0.0074(12) 0.0113(14) 0.0006(10) 0.0037(11) -0.0014(10)
C27A 0.0171(14) 0.0209(15) 0.0157(15) -0.0011(11) 0.0017(11) 0.0017(11)
C28A 0.0374(19) 0.051(2) 0.0149(16) -0.0013(16) 0.0080(14) 0.0003(14)
C29A 0.0160(14) 0.0221(15) 0.0156(15) 0.0013(11) 0.0072(11) 0.0001(11)
C31A 0.0137(14) 0.0147(13) 0.0114(14) 0.0029(10) 0.0019(11) 0.0007(10)
C32A 0.0183(15) 0.0172(14) 0.0095(14) -0.0017(11) 0.0010(11) -0.0042(11)
C33A 0.0160(14) 0.0155(14) 0.0162(15) -0.0017(11) 0.0009(11) 0.0039(11)
C34A 0.0167(15) 0.0125(13) 0.0215(16) -0.0003(11) -0.0028(12) -0.0034(11)
C35A 0.0173(15) 0.0235(15) 0.0102(14) 0.0043(12) -0.0009(11) -0.0063(11)
C36A 0.0171(15) 0.0193(14) 0.0151(15) 0.0019(11) 0.0037(12) 0.0027(11)
C41A 0.0153(14) 0.0143(13) 0.0142(14) -0.0057(11) -0.0002(11) 0.0001(11)
C42A 0.0132(14) 0.0168(14) 0.0124(14) -0.0024(11) -0.0032(11) 0.0032(11)
C43A 0.0145(14) 0.0222(15) 0.0146(15) -0.0025(11) -0.0019(11) -0.0031(11)
C44A 0.0175(15) 0.0138(14) 0.0224(16) 0.0023(11) -0.0049(12) -0.0002(11)
C45A 0.0216(16) 0.0188(15) 0.0154(15) -0.0048(12) -0.0061(12) 0.0082(11)
C46A 0.0161(14) 0.0214(15) 0.0124(15) -0.0059(11) 0.0011(11) -0.0007(11)
C51A 0.0122(14) 0.0230(15) 0.0178(15) 0.0022(11) 0.0064(11) 0.0035(12)
C52A 0.0186(15) 0.0150(14) 0.0308(18) 0.0000(11) 0.0113(13) 0.0034(12)
C53A 0.0263(17) 0.0263(16) 0.0236(17) -0.0047(13) 0.0089(13) -0.0090(13)
C54A 0.0293(17) 0.0360(18) 0.0146(15) 0.0061(14) 0.0067(13) 0.0049(13)
C55A 0.0271(17) 0.0171(15) 0.0312(18) 0.0075(12) 0.0140(14) 0.0087(13)
C56A 0.0178(15) 0.0176(15) 0.0269(17) 0.0011(11) 0.0104(13) -0.0054(12)
C57A 0.0236(17) 0.045(2) 0.0230(17) 0.0001(14) 0.0031(13) 0.0056(14)
C1B 0.0230(15) 0.0086(13) 0.0154(15) -0.0046(11) 0.0029(12) 0.0015(10)
C2B 0.0156(15) 0.0132(14) 0.0274(17) -0.0053(11) 0.0003(12) 0.0080(12)
C3B 0.0208(15) 0.0097(13) 0.0325(18) -0.0017(11) 0.0172(13) 0.0035(12)
C4B 0.0222(15) 0.0111(13) 0.0159(15) -0.0057(11) 0.0055(12) 0.0038(10)
C5B 0.0168(14) 0.0083(13) 0.0218(15) -0.0020(10) 0.0079(12) 0.0032(11)
C6B 0.055(2) 0.0163(15) 0.0240(18) -0.0057(14) 0.0095(15) -0.0055(12)
C7B 0.0153(16) 0.0331(18) 0.056(2) -0.0071(13) -0.0032(15) 0.0154(16)
C8B 0.047(2) 0.0239(17) 0.059(2) 0.0011(15) 0.0430(19) 0.0043(16)
C9B 0.0374(19) 0.0356(18) 0.0189(17) -0.0166(15) 0.0016(14) 0.0073(13)
C10B 0.0190(16) 0.0144(15) 0.054(2) 0.0015(12) 0.0148(15) 0.0011(14)
Zr1B 0.01011(13) 0.00897(13) 0.01094(13) 0.00029(9) 0.00427(10) 0.00011(9)
C11B 0.0337(17) 0.0129(13) 0.0309(17) 0.0045(12) 0.0213(14) -0.0027(12)
C12B 0.0149(14) 0.0109(13) 0.0416(18) 0.0044(11) 0.0016(13) -0.0070(12)
C13B 0.0410(18) 0.0081(13) 0.0197(15) 0.0095(12) 0.0071(13) -0.0003(11)
C14B 0.0225(15) 0.0074(13) 0.0417(18) 0.0008(11) 0.0154(13) -0.0014(12)
C15B 0.0292(16) 0.0124(13) 0.0250(16) 0.0081(12) -0.0014(13) -0.0065(11)
C16B 0.016(2) 0.013(2) 0.014(2) 0.0017(18) 0.007(2) -0.0052(17)
C17B 0.016(2) 0.015(2) 0.015(3) 0.0055(17) 0.0031(18) -0.0011(18)
C18B 0.026(3) 0.014(2) 0.018(3) 0.009(2) 0.010(2) 0.0036(18)
C19B 0.024(3) 0.011(2) 0.025(3) -0.0023(19) 0.014(2) 0.000(2)
C20B 0.023(3) 0.018(3) 0.022(3) 0.003(2) 0.001(2) -0.015(2)
C11D 0.0337(17) 0.0129(13) 0.0309(17) 0.0045(12) 0.0213(14) -0.0027(12)
C12D 0.0149(14) 0.0109(13) 0.0416(18) 0.0044(11) 0.0016(13) -0.0070(12)
C13D 0.0410(18) 0.0081(13) 0.0197(15) 0.0095(12) 0.0071(13) -0.0003(11)
C14D 0.0225(15) 0.0074(13) 0.0417(18) 0.0008(11) 0.0154(13) -0.0014(12)
C15D 0.0292(16) 0.0124(13) 0.0250(16) 0.0081(12) -0.0014(13) -0.0065(11)
C16D 0.106(11) 0.071(10) 0.109(11) 0.009(8) 0.067(8) -0.008(8)
C17D 0.049(8) 0.051(8) 0.106(11) 0.010(6) -0.014(7) -0.023(8)
C18D 0.092(11) 0.042(8) 0.045(8) 0.010(8) 0.000(7) 0.001(6)
C19D 0.038(7) 0.034(7) 0.076(10) 0.006(5) 0.024(7) -0.003(7)
C20D 0.080(11) 0.058(9) 0.058(9) 0.032(8) -0.004(7) -0.014(7)
C21B 0.0202(14) 0.0074(12) 0.0097(14) 0.0014(10) 0.0029(11) 0.0002(10)
C22B 0.0214(15) 0.0107(13) 0.0166(15) 0.0019(11) 0.0044(12) 0.0008(11)
C23B 0.0261(16) 0.0167(14) 0.0154(15) 0.0028(12) -0.0016(12) 0.0018(11)
C24B 0.0340(18) 0.0175(14) 0.0135(15) 0.0054(12) 0.0054(13) 0.0010(11)
C25B 0.0251(16) 0.0133(13) 0.0195(15) 0.0014(11) 0.0134(12) 0.0017(11)
C26B 0.0190(14) 0.0080(12) 0.0161(14) 0.0007(10) 0.0059(11) -0.0005(10)
C27B 0.0166(15) 0.0237(15) 0.0209(16) -0.0001(12) 0.0004(12) 0.0024(12)
C28B 0.046(2) 0.048(2) 0.0165(17) 0.0123(17) 0.0098(15) 0.0005(14)
C29B 0.0169(15) 0.0262(15) 0.0186(15) 0.0005(12) 0.0098(12) -0.0008(12)
C31B 0.0119(13) 0.0175(14) 0.0136(14) -0.0044(11) 0.0000(11) -0.0008(11)
C32B 0.0144(14) 0.0213(14) 0.0102(14) -0.0001(11) -0.0002(11) 0.0012(11)
C33B 0.0134(14) 0.0199(14) 0.0180(15) 0.0026(11) -0.0013(11) -0.0066(12)
C34B 0.0137(14) 0.0144(14) 0.0227(16) 0.0003(11) -0.0025(12) 0.0017(12)
C35B 0.0148(14) 0.0254(15) 0.0132(15) -0.0058(12) -0.0017(11) 0.0054(12)
C36B 0.0134(14) 0.0202(15) 0.0150(15) -0.0017(11) 0.0018(11) -0.0018(11)
C41B 0.0114(14) 0.0153(14) 0.0156(15) 0.0018(10) 0.0017(11) 0.0005(11)
C42B 0.0132(14) 0.0175(14) 0.0143(15) -0.0011(11) -0.0018(11) -0.0011(11)
C43B 0.0141(14) 0.0231(15) 0.0166(15) -0.0008(11) 0.0035(12) 0.0073(12)
C44B 0.0139(14) 0.0155(14) 0.0268(17) -0.0034(11) -0.0002(12) 0.0026(12)
C45B 0.0192(15) 0.0180(14) 0.0195(16) -0.0012(12) -0.0027(12) -0.0056(12)
C46B 0.0146(14) 0.0200(14) 0.0143(15) 0.0023(11) 0.0048(11) 0.0027(11)
C51B 0.0148(14) 0.0202(15) 0.0279(17) 0.0000(11) 0.0078(12) -0.0023(12)
C52B 0.0222(16) 0.0122(14) 0.0362(19) 0.0019(11) 0.0109(14) 0.0007(12)
C53B 0.0224(16) 0.0255(16) 0.0278(17) 0.0029(12) 0.0089(13) 0.0080(13)
C54B 0.0233(16) 0.0291(17) 0.0218(17) -0.0049(13) 0.0091(13) -0.0017(13)
C55B 0.0235(16) 0.0160(14) 0.0300(18) -0.0051(12) 0.0147(13) -0.0031(12)
C56B 0.0194(15) 0.0176(14) 0.0251(16) 0.0002(11) 0.0106(13) 0.0050(12)
C57B 0.0328(18) 0.0269(17) 0.0331(19) -0.0005(14) -0.0006(15) -0.0044(14)
F32A 0.0237(9) 0.0208(8) 0.0098(8) -0.0083(6) 0.0040(6) -0.0015(6)
F33A 0.0250(9) 0.0192(8) 0.0195(9) -0.0078(7) 0.0030(7) 0.0040(7)
F34A 0.0328(10) 0.0183(8) 0.0282(10) -0.0081(7) -0.0026(8) -0.0064(7)
F35A 0.0296(10) 0.0302(9) 0.0145(9) 0.0021(7) -0.0003(7) -0.0102(7)
F36A 0.0329(10) 0.0305(9) 0.0119(8) -0.0046(7) 0.0077(7) 0.0003(7)
F42A 0.0201(8) 0.0250(9) 0.0151(8) 0.0057(7) 0.0048(7) 0.0073(7)
F43A 0.0199(9) 0.0304(9) 0.0199(9) 0.0091(7) 0.0029(7) -0.0006(7)
F44A 0.0262(9) 0.0203(9) 0.0321(10) 0.0080(7) -0.0021(8) 0.0041(7)
F45A 0.0343(10) 0.0282(9) 0.0214(9) 0.0032(8) -0.0018(8) 0.0145(7)
F46A 0.0302(10) 0.0305(9) 0.0142(9) 0.0009(7) 0.0057(7) 0.0054(7)
F32B 0.0236(9) 0.0270(9) 0.0146(9) 0.0083(7) 0.0063(7) 0.0028(7)
F33B 0.0237(9) 0.0260(9) 0.0212(9) 0.0094(7) 0.0002(7) -0.0059(7)
F34B 0.0257(9) 0.0170(8) 0.0321(10) 0.0064(7) -0.0024(8) 0.0042(7)
F35B 0.0271(9) 0.0272(9) 0.0188(9) -0.0005(7) 0.0025(7) 0.0110(7)
F36B 0.0286(9) 0.0282(9) 0.0144(9) 0.0043(7) 0.0067(7) 0.0005(7)
F42B 0.0207(9) 0.0304(9) 0.0133(8) -0.0109(7) 0.0041(7) -0.0031(7)
F43B 0.0219(9) 0.0350(10) 0.0204(9) -0.0099(7) 0.0035(7) 0.0081(7)
F44B 0.0231(9) 0.0219(9) 0.0330(10) -0.0116(7) 0.0005(7) -0.0001(7)
F45B 0.0310(10) 0.0316(10) 0.0229(10) -0.0102(8) 0.0034(8) -0.0122(7)
F46B 0.0286(9) 0.0323(9) 0.0148(9) -0.0083(7) 0.0078(7) -0.0053(7)

loop_
_atom_type_symbol
_atom_type_description
_atom_type_scat_dispersion_real
_atom_type_scat_dispersion_imag
_atom_type_scat_source
C C 0.0033 0.0016 'International Tables Vol C Tables 4.2.6.8 and 6.1.1.4'
H H 0.0000 0.0000 'International Tables Vol C Tables 4.2.6.8 and 6.1.1.4'
B B 0.0013 0.0007 'International Tables Vol C Tables 4.2.6.8 and 6.1.1.4'
O O 0.0106 0.0060 'International Tables Vol C Tables 4.2.6.8 and 6.1.1.4'
F F 0.0171 0.0103 'International Tables Vol C Tables 4.2.6.8 and 6.1.1.4'
Zr Zr -2.9673 0.5597 'International Tables Vol C Tables 4.2.6.8 and 6.1.1.4'

loop_
_geom_angle_atom_site_label_1
_geom_angle_atom_site_label_2
_geom_angle_atom_site_label_3
_geom_angle
C21A O1A Zr1A 174.98(16)
B1A O2A Zr1A 136.99(16)
B1A O2A H2A 113.(2)
Zr1A O2A H2A 110.(2)
C21B O1B Zr1B 174.63(16)
B1B O2B Zr1B 136.68(15)
B1B O2B H2B 114.(2)
Zr1B O2B H2B 109.(2)
O1A Zr1A O2A 91.32(7)
O1A Zr1A C12A 101.52(8)
O2A Zr1A C12A 133.28(7)
O1A Zr1A C14A 90.36(8)
O2A Zr1A C14A 81.91(7)
C12A Zr1A C14A 53.65(8)
O1A Zr1A C5A 98.37(8)
O2A Zr1A C5A 78.98(7)
C12A Zr1A C5A 140.90(8)
C14A Zr1A C5A 159.13(8)
O1A Zr1A C4A 77.89(7)
O2A Zr1A C4A 103.71(7)
C12A Zr1A C4A 122.82(8)
C14A Zr1A C4A 166.97(8)
C5A Zr1A C4A 31.96(8)
O1A Zr1A C1A 129.50(8)
O2A Zr1A C1A 88.69(7)
C12A Zr1A C1A 114.53(8)
C14A Zr1A C1A 139.36(8)
C5A Zr1A C1A 32.48(8)
C4A Zr1A C1A 53.31(8)
O1A Zr1A C13A 78.40(7)
O2A Zr1A C13A 111.84(7)
C12A Zr1A C13A 32.33(8)
C14A Zr1A C13A 32.21(8)
C5A Zr1A C13A 168.61(8)
C4A Zr1A C13A 137.30(8)
C1A Zr1A C13A 146.26(8)
O1A Zr1A C3A 92.99(8)
O2A Zr1A C3A 132.21(7)
C12A Zr1A C3A 92.16(8)
C14A Zr1A C3A 145.54(8)
C5A Zr1A C3A 53.30(8)
C4A Zr1A C3A 32.23(8)
C1A Zr1A C3A 53.36(8)
C13A Zr1A C3A 115.65(8)
O1A Zr1A C15A 122.56(8)
O2A Zr1A C15A 81.93(8)
C12A Zr1A C15A 53.25(8)
C14A Zr1A C15A 32.21(8)
C5A Zr1A C15A 134.98(8)
C4A Zr1A C15A 159.05(9)
C1A Zr1A C15A 107.43(8)
C13A Zr1A C15A 53.04(8)
C3A Zr1A C15A 132.27(9)
O1A Zr1A C11A 130.96(8)
O2A Zr1A C11A 111.06(8)
C12A Zr1A C11A 32.28(8)
C14A Zr1A C11A 53.09(8)
C5A Zr1A C11A 127.73(8)
C4A Zr1A C11A 132.32(8)
C1A Zr1A C11A 95.28(8)
C13A Zr1A C11A 53.04(8)
C3A Zr1A C11A 101.38(8)
C15A Zr1A C11A 31.67(9)
O1A Zr1A C2A 124.91(8)
O2A Zr1A C2A 120.47(7)
C12A Zr1A C2A 88.12(8)
C14A Zr1A C2A 134.19(8)
C5A Zr1A C2A 53.05(8)
C4A Zr1A C2A 52.94(8)
C1A Zr1A C2A 31.92(8)
C13A Zr1A C2A 119.95(8)
C3A Zr1A C2A 32.04(8)
C15A Zr1A C2A 106.65(9)
C11A Zr1A C2A 81.11(8)
O2A B1A C41A 112.5(2)
O2A B1A C31A 112.8(2)
C41A B1A C31A 107.3(2)
O2A B1A H1A 104.6(14)
C41A B1A H1A 110.4(13)
C31A B1A H1A 109.3(14)
O2B B1B C31B 112.0(2)
O2B B1B C41B 113.1(2)
C31B B1B C41B 108.2(2)
O2B B1B H1B 104.7(13)
C31B B1B H1B 110.5(13)
C41B B1B H1B 108.3(13)
C2A C1A C5A 107.6(2)
C2A C1A C6A 125.3(2)
C5A C1A C6A 126.3(2)
C2A C1A Zr1A 75.11(14)
C5A C1A Zr1A 73.61(14)
C6A C1A Zr1A 124.86(17)
C1A C2A C3A 108.3(2)
C1A C2A C7A 125.8(2)
C3A C2A C7A 123.2(2)
C1A C2A Zr1A 72.96(14)
C3A C2A Zr1A 73.02(14)
C7A C2A Zr1A 134.41(18)
C2A C3A C4A 107.6(2)
C2A C3A C8A 123.8(2)
C4A C3A C8A 126.5(2)
C2A C3A Zr1A 74.94(14)
C4A C3A Zr1A 73.76(14)
C8A C3A Zr1A 130.10(17)
C5A C4A C3A 108.5(2)
C5A C4A C9A 124.7(2)
C3A C4A C9A 126.6(2)
C5A C4A Zr1A 73.88(14)
C3A C4A Zr1A 74.01(14)
C9A C4A Zr1A 122.05(16)
C4A C5A C1A 108.0(2)
C4A C5A C10A 123.4(2)
C1A C5A C10A 127.9(2)
C4A C5A Zr1A 74.16(14)
C1A C5A Zr1A 73.91(14)
C10A C5A Zr1A 125.21(16)
C1A C6A H6A1 109.5
C1A C6A H6A2 109.5
H6A1 C6A H6A2 109.5
C1A C6A H6A3 109.5
H6A1 C6A H6A3 109.5
H6A2 C6A H6A3 109.5
C2A C7A H7A1 109.5
C2A C7A H7A2 109.5
H7A1 C7A H7A2 109.5
C2A C7A H7A3 109.5
H7A1 C7A H7A3 109.5
H7A2 C7A H7A3 109.5
C3A C8A H8A1 109.5
C3A C8A H8A2 109.5
H8A1 C8A H8A2 109.5
C3A C8A H8A3 109.5
H8A1 C8A H8A3 109.5
H8A2 C8A H8A3 109.5
C4A C9A H9A1 109.5
C4A C9A H9A2 109.5
H9A1 C9A H9A2 109.5
C4A C9A H9A3 109.5
H9A1 C9A H9A3 109.5
H9A2 C9A H9A3 109.5
C5A C10A H10A 109.5
C5A C10A H10B 109.5
H10A C10A H10B 109.5
C5A C10A H10C 109.5
H10A C10A H10C 109.5
H10B C10A H10C 109.5
C15A C11A C12A 108.3(2)
C15A C11A C16A 123.1(2)
C12A C11A C16A 126.4(3)
C15A C11A Zr1A 74.05(14)
C12A C11A Zr1A 72.61(14)
C16A C11A Zr1A 132.29(18)
C13A C12A C11A 107.4(2)
C13A C12A C17A 125.3(2)
C11A C12A C17A 125.8(2)
C13A C12A Zr1A 74.34(14)
C11A C12A Zr1A 75.11(14)
C17A C12A Zr1A 127.24(17)
C14A C13A C12A 108.2(2)
C14A C13A C18A 124.0(2)
C12A C13A C18A 127.5(2)
C14A C13A Zr1A 73.41(14)
C12A C13A Zr1A 73.33(14)
C18A C13A Zr1A 124.04(17)
C13A C14A C15A 107.8(2)
C13A C14A C19A 124.1(2)
C15A C14A C19A 127.7(2)
C13A C14A Zr1A 74.38(14)
C15A C14A Zr1A 75.02(14)
C19A C14A Zr1A 121.81(17)
C11A C15A C14A 108.2(2)
C11A C15A C20A 123.7(3)
C14A C15A C20A 126.8(3)
C11A C15A Zr1A 74.28(15)
C14A C15A Zr1A 72.78(14)
C20A C15A Zr1A 128.96(17)
C11A C16A H16A 109.5
C11A C16A H16B 109.5
H16A C16A H16B 109.5
C11A C16A H16C 109.5
H16A C16A H16C 109.5
H16B C16A H16C 109.5
C12A C17A H17A 109.5
C12A C17A H17B 109.5
H17A C17A H17B 109.5
C12A C17A H17C 109.5
H17A C17A H17C 109.5
H17B C17A H17C 109.5
C13A C18A H18A 109.5
C13A C18A H18B 109.5
H18A C18A H18B 109.5
C13A C18A H18C 109.5
H18A C18A H18C 109.5
H18B C18A H18C 109.5
C14A C19A H19A 109.5
C14A C19A H19B 109.5
H19A C19A H19B 109.5
C14A C19A H19C 109.5
H19A C19A H19C 109.5
H19B C19A H19C 109.5
C15A C20A H20A 109.5
C15A C20A H20B 109.5
H20A C20A H20B 109.5
C15A C20A H20C 109.5
H20A C20A H20C 109.5
H20B C20A H20C 109.5
O1A C21A C22A 122.0(2)
O1A C21A C26A 117.9(2)
C22A C21A C26A 120.1(2)
C23A C22A C21A 118.0(2)
C23A C22A C27A 119.1(2)
C21A C22A C27A 122.9(2)
C24A C23A C22A 123.4(3)
C24A C23A H23A 118.3
C22A C23A H23A 118.3
C23A C24A C25A 117.2(2)
C23A C24A C28A 121.9(3)
C25A C24A C28A 120.9(3)
C26A C25A C24A 121.8(3)
C26A C25A H25A 119.1
C24A C25A H25A 119.1
C25A C26A C21A 119.4(2)
C25A C26A C29A 120.8(2)
C21A C26A C29A 119.8(2)
C22A C27A H27A 109.5
C22A C27A H27B 109.5
H27A C27A H27B 109.5
C22A C27A H27C 109.5
H27A C27A H27C 109.5
H27B C27A H27C 109.5
C24A C28A H28A 109.5
C24A C28A H28B 109.5
H28A C28A H28B 109.5
C24A C28A H28C 109.5
H28A C28A H28C 109.5
H28B C28A H28C 109.5
C26A C29A H29A 109.5
C26A C29A H29B 109.5
H29A C29A H29B 109.5
C26A C29A H29C 109.5
H29A C29A H29C 109.5
H29B C29A H29C 109.5
C32A C31A C36A 113.7(2)
C32A C31A B1A 126.5(2)
C36A C31A B1A 119.8(2)
F32A C32A C33A 116.0(2)
F32A C32A C31A 119.7(2)
C33A C32A C31A 124.4(2)
F33A C33A C34A 119.9(2)
F33A C33A C32A 120.7(2)
C34A C33A C32A 119.4(2)
F34A C34A C33A 121.1(2)
F34A C34A C35A 119.7(2)
C33A C34A C35A 119.2(2)
F35A C35A C36A 121.3(2)
F35A C35A C34A 119.5(2)
C36A C35A C34A 119.3(2)
F36A C36A C35A 115.9(2)
F36A C36A C31A 120.1(2)
C35A C36A C31A 124.1(2)
C42A C41A C46A 113.5(2)
C42A C41A B1A 124.2(2)
C46A C41A B1A 122.3(2)
F42A C42A C43A 116.1(2)
F42A C42A C41A 119.2(2)
C43A C42A C41A 124.7(2)
F43A C43A C42A 120.9(2)
F43A C43A C44A 119.9(2)
C42A C43A C44A 119.2(3)
F44A C44A C45A 120.5(2)
F44A C44A C43A 120.6(3)
C45A C44A C43A 118.8(2)
F45A C45A C44A 119.5(2)
F45A C45A C46A 120.7(3)
C44A C45A C46A 119.8(2)
F46A C46A C45A 115.7(2)
F46A C46A C41A 120.3(2)
C45A C46A C41A 123.9(3)
C52A C51A C56A 118.1(3)
C52A C51A C57A 121.3(3)
C56A C51A C57A 120.5(3)
C53A C52A C51A 121.1(3)
C53A C52A H52A 119.5
C51A C52A H52A 119.5
C54A C53A C52A 120.0(3)
C54A C53A H53A 120.0
C52A C53A H53A 120.0
C55A C54A C53A 119.6(3)
C55A C54A H54A 120.2
C53A C54A H54A 120.2
C56A C55A C54A 120.6(3)
C56A C55A H55A 119.7
C54A C55A H55A 119.7
C55A C56A C51A 120.7(3)
C55A C56A H56A 119.6
C51A C56A H56A 119.6
C51A C57A H57A 109.5
C51A C57A H57B 109.5
H57A C57A H57B 109.5
C51A C57A H57C 109.5
H57A C57A H57C 109.5
H57B C57A H57C 109.5
C5B C1B C2B 108.5(2)
C5B C1B C6B 122.9(3)
C2B C1B C6B 128.4(3)
C5B C1B Zr1B 73.37(14)
C2B C1B Zr1B 74.51(14)
C6B C1B Zr1B 122.28(18)
C1B C2B C3B 107.2(2)
C1B C2B C7B 124.8(3)
C3B C2B C7B 125.7(3)
C1B C2B Zr1B 73.51(14)
C3B C2B Zr1B 74.66(15)
C7B C2B Zr1B 131.09(18)
C4B C3B C2B 108.9(2)
C4B C3B C8B 126.4(3)
C2B C3B C8B 122.1(3)
C4B C3B Zr1B 73.04(14)
C2B C3B Zr1B 73.45(15)
C8B C3B Zr1B 134.36(18)
C3B C4B C5B 107.0(2)
C3B C4B C9B 124.5(3)
C5B C4B C9B 127.7(3)
C3B C4B Zr1B 75.17(15)
C5B C4B Zr1B 73.09(14)
C9B C4B Zr1B 125.14(18)
C1B C5B C4B 108.3(2)
C1B C5B C10B 124.1(3)
C4B C5B C10B 126.7(3)
C1B C5B Zr1B 74.70(14)
C4B C5B Zr1B 74.49(14)
C10B C5B Zr1B 125.12(17)
C1B C6B H6B1 109.5
C1B C6B H6B2 109.5
H6B1 C6B H6B2 109.5
C1B C6B H6B3 109.5
H6B1 C6B H6B3 109.5
H6B2 C6B H6B3 109.5
C2B C7B H7B1 109.5
C2B C7B H7B2 109.5
H7B1 C7B H7B2 109.5
C2B C7B H7B3 109.5
H7B1 C7B H7B3 109.5
H7B2 C7B H7B3 109.5
C3B C8B H8B1 109.5
C3B C8B H8B2 109.5
H8B1 C8B H8B2 109.5
C3B C8B H8B3 109.5
H8B1 C8B H8B3 109.5
H8B2 C8B H8B3 109.5
C4B C9B H9B1 109.5
C4B C9B H9B2 109.5
H9B1 C9B H9B2 109.5
C4B C9B H9B3 109.5
H9B1 C9B H9B3 109.5
H9B2 C9B H9B3 109.5
C5B C10B H10D 109.5
C5B C10B H10E 109.5
H10D C10B H10E 109.5
C5B C10B H10F 109.5
H10D C10B H10F 109.5
H10E C10B H10F 109.5
O1B Zr1B O2B 91.21(7)
O1B Zr1B C12D 101.08(8)
O2B Zr1B C12D 132.74(7)
O1B Zr1B C12B 101.08(8)
O2B Zr1B C12B 132.74(7)
O1B Zr1B C5B 96.06(8)
O2B Zr1B C5B 80.32(7)
C12D Zr1B C5B 141.63(9)
C12B Zr1B C5B 141.63(9)
O1B Zr1B C14D 91.17(8)
O2B Zr1B C14D 80.99(8)
C12D Zr1B C14D 53.61(9)
C5B Zr1B C14D 160.08(9)
O1B Zr1B C14B 91.17(8)
O2B Zr1B C14B 80.99(8)
C12B Zr1B C14B 53.61(9)
C5B Zr1B C14B 160.08(9)
O1B Zr1B C13D 78.39(8)
O2B Zr1B C13D 110.56(8)
C12D Zr1B C13D 32.44(9)
C5B Zr1B C13D 167.67(9)
C14D Zr1B C13D 32.19(9)
O1B Zr1B C13B 78.39(8)
O2B Zr1B C13B 110.56(8)
C12B Zr1B C13B 32.44(9)
C5B Zr1B C13B 167.67(9)
C14B Zr1B C13B 32.19(9)
O1B Zr1B C1B 77.67(8)
O2B Zr1B C1B 106.52(7)
C12D Zr1B C1B 120.63(9)
C12B Zr1B C1B 120.63(9)
C5B Zr1B C1B 31.93(8)
C14D Zr1B C1B 166.50(9)
C14B Zr1B C1B 166.50(9)
C13D Zr1B C1B 135.82(9)
C13B Zr1B C1B 135.82(9)
O1B Zr1B C4B 127.80(8)
O2B Zr1B C4B 87.39(7)
C12D Zr1B C4B 117.44(9)
C12B Zr1B C4B 117.44(9)
C5B Zr1B C4B 32.41(8)
C14D Zr1B C4B 139.65(9)
C14B Zr1B C4B 139.65(9)
C13D Zr1B C4B 149.07(9)
C13B Zr1B C4B 149.07(9)
C1B Zr1B C4B 53.20(8)
O1B Zr1B C2B 94.92(8)
O2B Zr1B C2B 133.40(7)
C12D Zr1B C2B 91.15(9)
C12B Zr1B C2B 91.15(9)
C5B Zr1B C2B 53.11(8)
C14D Zr1B C2B 144.74(9)
C14B Zr1B C2B 144.74(9)
C13D Zr1B C2B 115.93(9)
C13B Zr1B C2B 115.93(9)
C1B Zr1B C2B 31.99(9)
C4B Zr1B C2B 53.26(8)
C15B C11B C12B 108.7(2)
C15B C11B C16B 118.4(3)
C12B C11B C16B 130.9(3)
C15B C11B Zr1B 74.87(15)
C12B C11B Zr1B 72.14(14)
C16B C11B Zr1B 131.7(2)
C11B C12B C13B 107.0(2)
C11B C12B C17B 120.9(3)
C13B C12B C17B 130.6(3)
C11B C12B Zr1B 75.77(15)
C13B C12B Zr1B 74.37(14)
C17B C12B Zr1B 126.2(3)
C14B C13B C12B 108.0(2)
C14B C13B C18B 129.6(4)
C12B C13B C18B 122.1(3)
C14B C13B Zr1B 73.87(14)
C12B C13B Zr1B 73.19(14)
C18B C13B Zr1B 124.0(3)
C15B C14B C13B 107.5(2)
C15B C14B C19B 133.6(4)
C13B C14B C19B 118.7(4)
C15B C14B Zr1B 75.82(15)
C13B C14B Zr1B 73.94(14)
C19B C14B Zr1B 119.3(3)
C11B C15B C14B 108.7(2)
C11B C15B C20B 129.0(4)
C14B C15B C20B 121.0(4)
C11B C15B Zr1B 73.99(15)
C14B C15B Zr1B 72.43(14)
C20B C15B Zr1B 129.9(3)
C11B C16B H16D 109.5
C11B C16B H16E 109.5
H16D C16B H16E 109.5
C11B C16B H16F 109.5
H16D C16B H16F 109.5
H16E C16B H16F 109.5
C12B C17B H17D 109.5
C12B C17B H17E 109.5
H17D C17B H17E 109.5
C12B C17B H17F 109.5
H17D C17B H17F 109.5
H17E C17B H17F 109.5
C13B C18B H18D 109.5
C13B C18B H18E 109.5
H18D C18B H18E 109.5
C13B C18B H18F 109.5
H18D C18B H18F 109.5
H18E C18B H18F 109.5
C14B C19B H19D 109.5
C14B C19B H19E 109.5
H19D C19B H19E 109.5
C14B C19B H19F 109.5
H19D C19B H19F 109.5
H19E C19B H19F 109.5
C15B C20B H20D 109.5
C15B C20B H20E 109.5
H20D C20B H20E 109.5
C15B C20B H20F 109.5
H20D C20B H20F 109.5
H20E C20B H20F 109.5
C15D C11D C12D 108.7(2)
C15D C11D C16D 139.0(11)
C12D C11D C16D 109.1(11)
C15D C11D Zr1B 74.87(15)
C12D C11D Zr1B 72.14(14)
C16D C11D Zr1B 132.4(9)
C11D C12D C13D 107.0(2)
C11D C12D C17D 142.4(10)
C13D C12D C17D 108.8(11)
C11D C12D Zr1B 75.77(15)
C13D C12D Zr1B 74.37(14)
C17D C12D Zr1B 125.2(7)
C14D C13D C12D 108.0(2)
C14D C13D C18D 108.2(9)
C12D C13D C18D 143.8(9)
C14D C13D Zr1B 73.87(14)
C12D C13D Zr1B 73.19(14)
C18D C13D Zr1B 119.7(8)
C15D C14D C13D 107.5(2)
C15D C14D C19D 111.9(9)
C13D C14D C19D 139.9(9)
C15D C14D Zr1B 75.82(15)
C13D C14D Zr1B 73.94(14)
C19D C14D Zr1B 122.5(7)
C11D C15D C14D 108.7(2)
C11D C15D C20D 109.5(10)
C14D C15D C20D 140.7(10)
C11D C15D Zr1B 73.99(15)
C14D C15D Zr1B 72.43(14)
C20D C15D Zr1B 127.5(9)
C11D C16D H16G 109.5
C11D C16D H16H 109.5
H16G C16D H16H 109.5
C11D C16D H16I 109.5
H16G C16D H16I 109.5
H16H C16D H16I 109.5
C12D C17D H17G 109.5
C12D C17D H17H 109.5
H17G C17D H17H 109.5
C12D C17D H17I 109.5
H17G C17D H17I 109.5
H17H C17D H17I 109.5
C13D C18D H18G 109.5
C13D C18D H18H 109.5
H18G C18D H18H 109.5
C13D C18D H18I 109.5
H18G C18D H18I 109.5
H18H C18D H18I 109.5
C14D C19D H19G 109.5
C14D C19D H19H 109.5
H19G C19D H19H 109.5
C14D C19D H19I 109.5
H19G C19D H19I 109.5
H19H C19D H19I 109.5
C15D C20D H20G 109.5
C15D C20D H20H 109.5
H20G C20D H20H 109.5
C15D C20D H20I 109.5
H20G C20D H20I 109.5
H20H C20D H20I 109.5
O1B C21B C22B 122.1(2)
O1B C21B C26B 118.0(2)
C22B C21B C26B 119.9(2)
C23B C22B C21B 118.6(2)
C23B C22B C27B 119.0(2)
C21B C22B C27B 122.4(2)
C24B C23B C22B 122.8(3)
C24B C23B H23B 118.6
C22B C23B H23B 118.6
C23B C24B C25B 117.7(3)
C23B C24B C28B 121.7(3)
C25B C24B C28B 120.6(3)
C24B C25B C26B 121.8(3)
C24B C25B H25B 119.1
C26B C25B H25B 119.1
C25B C26B C21B 119.2(2)
C25B C26B C29B 120.9(2)
C21B C26B C29B 119.9(2)
C22B C27B H27D 109.5
C22B C27B H27E 109.5
H27D C27B H27E 109.5
C22B C27B H27F 109.5
H27D C27B H27F 109.5
H27E C27B H27F 109.5
C24B C28B H28D 109.5
C24B C28B H28E 109.5
H28D C28B H28E 109.5
C24B C28B H28F 109.5
H28D C28B H28F 109.5
H28E C28B H28F 109.5
C26B C29B H29D 109.5
C26B C29B H29E 109.5
H29D C29B H29E 109.5
C26B C29B H29F 109.5
H29D C29B H29F 109.5
H29E C29B H29F 109.5
C36B C31B C32B 113.7(2)
C36B C31B B1B 121.4(2)
C32B C31B B1B 124.8(2)
F32B C32B C33B 116.5(2)
F32B C32B C31B 119.1(2)
C33B C32B C31B 124.3(2)
F33B C33B C34B 120.1(2)
F33B C33B C32B 120.8(2)
C34B C33B C32B 119.1(2)
F34B C34B C33B 120.7(2)
F34B C34B C35B 120.2(2)
C33B C34B C35B 119.1(2)
F35B C35B C36B 121.2(2)
F35B C35B C34B 119.0(2)
C36B C35B C34B 119.8(2)
F36B C36B C35B 116.0(2)
F36B C36B C31B 120.0(2)
C35B C36B C31B 123.9(3)
C46B C41B C42B 113.3(2)
C46B C41B B1B 121.0(2)
C42B C41B B1B 125.7(2)
F42B C42B C43B 116.0(2)
F42B C42B C41B 119.6(2)
C43B C42B C41B 124.4(2)
F43B C43B C44B 119.6(2)
F43B C43B C42B 120.8(2)
C44B C43B C42B 119.6(3)
F44B C44B C45B 120.7(2)
F44B C44B C43B 120.5(3)
C45B C44B C43B 118.8(2)
F45B C45B C44B 119.4(2)
F45B C45B C46B 120.7(3)
C44B C45B C46B 119.9(2)
F46B C46B C45B 116.4(2)
F46B C46B C41B 119.6(2)
C45B C46B C41B 124.0(3)
C52B C51B C56B 118.0(3)
C52B C51B C57B 121.8(3)
C56B C51B C57B 120.2(3)
C53B C52B C51B 121.5(3)
C53B C52B H52B 119.3
C51B C52B H52B 119.3
C52B C53B C54B 119.7(3)
C52B C53B H53B 120.2
C54B C53B H53B 120.2
C55B C54B C53B 119.5(3)
C55B C54B H54B 120.3
C53B C54B H54B 120.3
C54B C55B C56B 120.7(3)
C54B C55B H55B 119.6
C56B C55B H55B 119.6
C55B C56B C51B 120.6(3)
C55B C56B H56B 119.7
C51B C56B H56B 119.7
C51B C57B H57D 109.5
C51B C57B H57E 109.5
H57D C57B H57E 109.5
C51B C57B H57F 109.5
H57D C57B H57F 109.5
H57E C57B H57F 109.5

loop_
_geom_bond_atom_site_label_1
_geom_bond_atom_site_label_2
_geom_bond_distance
O1A C21A 1.362(3)
O1A Zr1A 1.9718(17)
O2A B1A 1.541(3)
O2A Zr1A 2.2373(18)
O2A H2A 0.869(18)
O1B C21B 1.362(3)
O1B Zr1B 1.9690(17)
O2B B1B 1.541(3)
O2B Zr1B 2.2380(17)
O2B H2B 0.872(18)
Zr1A C12A 2.548(2)
Zr1A C14A 2.548(2)
Zr1A C5A 2.556(2)
Zr1A C4A 2.560(2)
Zr1A C1A 2.560(2)
Zr1A C13A 2.561(2)
Zr1A C3A 2.563(2)
Zr1A C15A 2.577(2)
Zr1A C11A 2.580(3)
Zr1A C2A 2.588(2)
B1A C41A 1.644(4)
B1A C31A 1.645(4)
B1A H1A 1.12(3)
B1B C31B 1.634(4)
B1B C41B 1.646(4)
B1B H1B 1.06(2)
C1A C2A 1.416(4)
C1A C5A 1.431(4)
C1A C6A 1.510(4)
C2A C3A 1.422(4)
C2A C7A 1.503(4)
C3A C4A 1.422(4)
C3A C8A 1.502(4)
C4A C5A 1.408(4)
C4A C9A 1.497(4)
C5A C10A 1.495(4)
C6A H6A1 0.98
C6A H6A2 0.98
C6A H6A3 0.98
C7A H7A1 0.98
C7A H7A2 0.98
C7A H7A3 0.98
C8A H8A1 0.98
C8A H8A2 0.98
C8A H8A3 0.98
C9A H9A1 0.98
C9A H9A2 0.98
C9A H9A3 0.98
C10A H10A 0.98
C10A H10B 0.98
C10A H10C 0.98
C11A C15A 1.407(4)
C11A C12A 1.426(4)
C11A C16A 1.502(4)
C12A C13A 1.422(4)
C12A C17A 1.508(4)
C13A C14A 1.417(4)
C13A C18A 1.495(4)
C14A C15A 1.422(4)
C14A C19A 1.496(4)
C15A C20A 1.502(4)
C16A H16A 0.98
C16A H16B 0.98
C16A H16C 0.98
C17A H17A 0.98
C17A H17B 0.98
C17A H17C 0.98
C18A H18A 0.98
C18A H18B 0.98
C18A H18C 0.98
C19A H19A 0.98
C19A H19B 0.98
C19A H19C 0.98
C20A H20A 0.98
C20A H20B 0.98
C20A H20C 0.98
C21A C22A 1.397(4)
C21A C26A 1.409(4)
C22A C23A 1.395(4)
C22A C27A 1.504(4)
C23A C24A 1.385(4)
C23A H23A 0.95
C24A C25A 1.396(4)
C24A C28A 1.517(4)
C25A C26A 1.385(4)
C25A H25A 0.95
C26A C29A 1.498(4)
C27A H27A 0.98
C27A H27B 0.98
C27A H27C 0.98
C28A H28A 0.98
C28A H28B 0.98
C28A H28C 0.98
C29A H29A 0.98
C29A H29B 0.98
C29A H29C 0.98
C31A C32A 1.382(4)
C31A C36A 1.388(4)
C32A F32A 1.359(3)
C32A C33A 1.378(4)
C33A F33A 1.344(3)
C33A C34A 1.369(4)
C34A F34A 1.344(3)
C34A C35A 1.379(4)
C35A F35A 1.344(3)
C35A C36A 1.378(4)
C36A F36A 1.356(3)
C41A C42A 1.383(4)
C41A C46A 1.387(4)
C42A F42A 1.355(3)
C42A C43A 1.377(4)
C43A F43A 1.350(3)
C43A C44A 1.378(4)
C44A F44A 1.344(3)
C44A C45A 1.372(4)
C45A F45A 1.346(3)
C45A C46A 1.380(4)
C46A F46A 1.358(3)
C51A C52A 1.388(4)
C51A C56A 1.394(4)
C51A C57A 1.505(4)
C52A C53A 1.382(4)
C52A H52A 0.95
C53A C54A 1.382(4)
C53A H53A 0.95
C54A C55A 1.378(4)
C54A H54A 0.95
C55A C56A 1.377(4)
C55A H55A 0.95
C56A H56A 0.95
C57A H57A 0.98
C57A H57B 0.98
C57A H57C 0.98
C1B C5B 1.403(4)
C1B C2B 1.414(4)
C1B C6B 1.504(4)
C1B Zr1B 2.558(2)
C2B C3B 1.417(4)
C2B C7B 1.504(4)
C2B Zr1B 2.571(3)
C3B C4B 1.410(4)
C3B C8B 1.506(4)
C3B Zr1B 2.587(3)
C4B C5B 1.424(4)
C4B C9B 1.497(4)
C4B Zr1B 2.560(2)
C5B C10B 1.503(4)
C5B Zr1B 2.542(2)
C6B H6B1 0.98
C6B H6B2 0.98
C6B H6B3 0.98
C7B H7B1 0.98
C7B H7B2 0.98
C7B H7B3 0.98
C8B H8B1 0.98
C8B H8B2 0.98
C8B H8B3 0.98
C9B H9B1 0.98
C9B H9B2 0.98
C9B H9B3 0.98
C10B H10D 0.98
C10B H10E 0.98
C10B H10F 0.98
Zr1B C12D 2.531(2)
Zr1B C12B 2.531(2)
Zr1B C14D 2.546(2)
Zr1B C14B 2.546(2)
Zr1B C13D 2.546(2)
Zr1B C13B 2.546(2)
C11B C15B 1.387(4)
C11B C12B 1.413(4)
C11B C16B 1.529(5)
C12B C13B 1.419(4)
C12B C17B 1.518(5)
C13B C14B 1.412(4)
C13B C18B 1.512(5)
C14B C15B 1.405(4)
C14B C19B 1.516(5)
C15B C20B 1.520(5)
C16B H16D 0.98
C16B H16E 0.98
C16B H16F 0.98
C17B H17D 0.98
C17B H17E 0.98
C17B H17F 0.98
C18B H18D 0.98
C18B H18E 0.98
C18B H18F 0.98
C19B H19D 0.98
C19B H19E 0.98
C19B H19F 0.98
C20B H20D 0.98
C20B H20E 0.98
C20B H20F 0.98
C11D C15D 1.387(4)
C11D C12D 1.413(4)
C11D C16D 1.525(11)
C12D C13D 1.419(4)
C12D C17D 1.538(11)
C13D C14D 1.412(4)
C13D C18D 1.527(11)
C14D C15D 1.405(4)
C14D C19D 1.517(11)
C15D C20D 1.523(12)
C16D H16G 0.98
C16D H16H 0.98
C16D H16I 0.98
C17D H17G 0.98
C17D H17H 0.98
C17D H17I 0.98
C18D H18G 0.98
C18D H18H 0.98
C18D H18I 0.98
C19D H19G 0.98
C19D H19H 0.98
C19D H19I 0.98
C20D H20G 0.98
C20D H20H 0.98
C20D H20I 0.98
C21B C22B 1.405(4)
C21B C26B 1.406(4)
C22B C23B 1.388(4)
C22B C27B 1.509(4)
C23B C24B 1.387(4)
C23B H23B 0.95
C24B C25B 1.390(4)
C24B C28B 1.515(4)
C25B C26B 1.394(4)
C25B H25B 0.95
C26B C29B 1.495(4)
C27B H27D 0.98
C27B H27E 0.98
C27B H27F 0.98
C28B H28D 0.98
C28B H28E 0.98
C28B H28F 0.98
C29B H29D 0.98
C29B H29E 0.98
C29B H29F 0.98
C31B C36B 1.386(4)
C31B C32B 1.387(4)
C32B F32B 1.359(3)
C32B C33B 1.382(4)
C33B F33B 1.342(3)
C33B C34B 1.375(4)
C34B F34B 1.341(3)
C34B C35B 1.378(4)
C35B F35B 1.351(3)
C35B C36B 1.374(4)
C36B F36B 1.354(3)
C41B C46B 1.389(4)
C41B C42B 1.390(4)
C42B F42B 1.357(3)
C42B C43B 1.376(4)
C43B F43B 1.350(3)
C43B C44B 1.372(4)
C44B F44B 1.346(3)
C44B C45B 1.372(4)
C45B F45B 1.349(3)
C45B C46B 1.380(4)
C46B F46B 1.353(3)
C51B C52B 1.386(4)
C51B C56B 1.394(4)
C51B C57B 1.504(4)
C52B C53B 1.385(4)
C52B H52B 0.95
C53B C54B 1.386(4)
C53B H53B 0.95
C54B C55B 1.377(4)
C54B H54B 0.95
C55B C56B 1.381(4)
C55B H55B 0.95
C56B H56B 0.95
C57B H57D 0.98
C57B H57E 0.98
C57B H57F 0.98

loop_
_geom_hbond_atom_site_label_D
_geom_hbond_atom_site_label_H
_geom_hbond_atom_site_label_A
_geom_hbond_distance_DH
_geom_hbond_distance_HA
_geom_hbond_distance_DA
_geom_hbond_angle_DHA
O2A H2A F32A 0.869(18) 2.35(3) 2.913(2) 123.(3)
O2A H2A F42A 0.869(18) 2.44(3) 2.954(2) 118.(3)
O2B H2B F32B 0.872(18) 2.40(3) 2.941(2) 120.(3)
O2B H2B F42B 0.872(18) 2.39(3) 2.904(2) 118.(3)

loop_
_geom_torsion_atom_site_label_1
_geom_torsion_atom_site_label_2
_geom_torsion_atom_site_label_3
_geom_torsion_atom_site_label_4
_geom_torsion
Zr1A O2A B1A C41A -119.3(2)
Zr1A O2A B1A C31A 119.2(2)
Zr1B O2B B1B C31B 114.2(2)
Zr1B O2B B1B C41B -123.3(2)
C5A C1A C2A C3A 2.0(3)
C6A C1A C2A C3A 172.6(2)
Zr1A C1A C2A C3A -64.97(17)
C5A C1A C2A C7A -160.0(2)
C6A C1A C2A C7A 10.5(4)
Zr1A C1A C2A C7A 133.0(3)
C5A C1A C2A Zr1A 67.00(17)
C6A C1A C2A Zr1A -122.4(2)
C1A C2A C3A C4A -2.2(3)
C7A C2A C3A C4A 160.5(2)
Zr1A C2A C3A C4A -67.10(16)
C1A C2A C3A C8A -166.6(2)
C7A C2A C3A C8A -3.9(4)
Zr1A C2A C3A C8A 128.5(2)
C1A C2A C3A Zr1A 64.93(17)
C7A C2A C3A Zr1A -132.4(2)
C2A C3A C4A C5A 1.5(3)
C8A C3A C4A C5A 165.3(2)
Zr1A C3A C4A C5A -66.42(17)
C2A C3A C4A C9A -173.8(2)
C8A C3A C4A C9A -9.9(4)
Zr1A C3A C4A C9A 118.3(2)
C2A C3A C4A Zr1A 67.90(17)
C8A C3A C4A Zr1A -128.2(2)
C3A C4A C5A C1A -0.2(3)
C9A C4A C5A C1A 175.1(2)
Zr1A C4A C5A C1A -66.74(17)
C3A C4A C5A C10A -171.4(2)
C9A C4A C5A C10A 3.9(4)
Zr1A C4A C5A C10A 122.1(2)
C3A C4A C5A Zr1A 66.50(17)
C9A C4A C5A Zr1A -118.1(2)
C2A C1A C5A C4A -1.1(3)
C6A C1A C5A C4A -171.6(2)
Zr1A C1A C5A C4A 66.90(17)
C2A C1A C5A C10A 169.6(2)
C6A C1A C5A C10A -0.9(4)
Zr1A C1A C5A C10A -122.4(2)
C2A C1A C5A Zr1A -68.01(17)
C6A C1A C5A Zr1A 121.5(2)
C15A C11A C12A C13A 1.9(3)
C16A C11A C12A C13A -161.9(2)
Zr1A C11A C12A C13A 67.91(17)
C15A C11A C12A C17A 168.5(2)
C16A C11A C12A C17A 4.7(4)
Zr1A C11A C12A C17A -125.5(2)
C15A C11A C12A Zr1A -65.98(17)
C16A C11A C12A Zr1A 130.2(3)
C11A C12A C13A C14A -2.8(3)
C17A C12A C13A C14A -169.5(2)
Zr1A C12A C13A C14A 65.67(17)
C11A C12A C13A C18A 171.1(2)
C17A C12A C13A C18A 4.4(4)
Zr1A C12A C13A C18A -120.5(3)
C11A C12A C13A Zr1A -68.43(17)
C17A C12A C13A Zr1A 124.9(2)
C12A C13A C14A C15A 2.6(3)
C18A C13A C14A C15A -171.6(2)
Zr1A C13A C14A C15A 68.17(17)
C12A C13A C14A C19A 176.2(2)
C18A C13A C14A C19A 2.1(4)
Zr1A C13A C14A C19A -118.1(2)
C12A C13A C14A Zr1A -65.62(17)
C18A C13A C14A Zr1A 120.2(2)
C12A C11A C15A C14A -0.4(3)
C16A C11A C15A C14A 164.1(2)
Zr1A C11A C15A C14A -65.39(17)
C12A C11A C15A C20A -168.3(2)
C16A C11A C15A C20A -3.8(4)
Zr1A C11A C15A C20A 126.7(2)
C12A C11A C15A Zr1A 65.04(17)
C16A C11A C15A Zr1A -130.5(2)
C13A C14A C15A C11A -1.4(3)
C19A C14A C15A C11A -174.8(2)
Zr1A C14A C15A C11A 66.38(17)
C13A C14A C15A C20A 166.1(2)
C19A C14A C15A C20A -7.3(4)
Zr1A C14A C15A C20A -126.2(3)
C13A C14A C15A Zr1A -67.74(17)
C19A C14A C15A Zr1A 118.9(3)
O1A C21A C22A C23A -179.7(2)
C26A C21A C22A C23A 0.2(3)
O1A C21A C22A C27A -0.1(4)
C26A C21A C22A C27A 179.8(2)
C21A C22A C23A C24A 0.1(4)
C27A C22A C23A C24A -179.5(2)
C22A C23A C24A C25A -0.6(4)
C22A C23A C24A C28A 179.9(3)
C23A C24A C25A C26A 0.7(4)
C28A C24A C25A C26A -179.8(2)
C24A C25A C26A C21A -0.4(4)
C24A C25A C26A C29A -179.8(2)
O1A C21A C26A C25A 179.8(2)
C22A C21A C26A C25A -0.1(4)
O1A C21A C26A C29A -0.8(3)
C22A C21A C26A C29A 179.3(2)
O2A B1A C31A C32A 37.3(4)
C41A B1A C31A C32A -87.2(3)
O2A B1A C31A C36A -145.6(2)
C41A B1A C31A C36A 90.0(3)
C36A C31A C32A F32A -179.6(2)
B1A C31A C32A F32A -2.3(4)
C36A C31A C32A C33A 0.7(4)
B1A C31A C32A C33A 178.0(3)
F32A C32A C33A F33A 0.9(4)
C31A C32A C33A F33A -179.4(2)
F32A C32A C33A C34A -179.6(2)
C31A C32A C33A C34A 0.1(4)
F33A C33A C34A F34A 0.0(4)
C32A C33A C34A F34A -179.6(2)
F33A C33A C34A C35A 179.1(2)
C32A C33A C34A C35A -0.4(4)
F34A C34A C35A F35A -0.7(4)
C33A C34A C35A F35A -179.9(2)
F34A C34A C35A C36A 179.0(2)
C33A C34A C35A C36A -0.1(4)
F35A C35A C36A F36A -0.3(4)
C34A C35A C36A F36A 180.0(2)
F35A C35A C36A C31A -179.2(2)
C34A C35A C36A C31A 1.1(4)
C32A C31A C36A F36A 179.8(2)
B1A C31A C36A F36A 2.3(4)
C32A C31A C36A C35A -1.3(4)
B1A C31A C36A C35A -178.8(2)
O2A B1A C41A C42A -46.2(3)
C31A B1A C41A C42A 78.5(3)
O2A B1A C41A C46A 133.3(2)
C31A B1A C41A C46A -102.0(3)
C46A C41A C42A F42A -179.8(2)
B1A C41A C42A F42A -0.3(4)
C46A C41A C42A C43A -2.3(4)
B1A C41A C42A C43A 177.3(2)
F42A C42A C43A F43A -0.5(4)
C41A C42A C43A F43A -178.1(2)
F42A C42A C43A C44A 178.4(2)
C41A C42A C43A C44A 0.8(4)
F43A C43A C44A F44A -1.0(4)
C42A C43A C44A F44A -179.8(2)
F43A C43A C44A C45A 179.3(2)
C42A C43A C44A C45A 0.4(4)
F44A C44A C45A F45A 1.3(4)
C43A C44A C45A F45A -179.0(2)
F44A C44A C45A C46A -179.6(2)
C43A C44A C45A C46A 0.1(4)
F45A C45A C46A F46A -0.2(4)
C44A C45A C46A F46A -179.3(2)
F45A C45A C46A C41A 177.2(2)
C44A C45A C46A C41A -1.9(4)
C42A C41A C46A F46A -179.9(2)
B1A C41A C46A F46A 0.6(4)
C42A C41A C46A C45A 2.8(4)
B1A C41A C46A C45A -176.7(2)
C56A C51A C52A C53A -0.9(4)
C57A C51A C52A C53A 177.6(3)
C51A C52A C53A C54A 1.0(4)
C52A C53A C54A C55A -0.1(4)
C53A C54A C55A C56A -0.8(4)
C54A C55A C56A C51A 0.8(4)
C52A C51A C56A C55A 0.0(4)
C57A C51A C56A C55A -178.5(3)
C5B C1B C2B C3B -1.6(3)
C6B C1B C2B C3B 173.2(3)
Zr1B C1B C2B C3B -67.64(18)
C5B C1B C2B C7B -165.0(2)
C6B C1B C2B C7B 9.8(4)
Zr1B C1B C2B C7B 129.0(3)
C5B C1B C2B Zr1B 66.05(17)
C6B C1B C2B Zr1B -119.2(3)
C1B C2B C3B C4B 1.9(3)
C7B C2B C3B C4B 165.1(2)
Zr1B C2B C3B C4B -64.95(18)
C1B C2B C3B C8B -160.7(2)
C7B C2B C3B C8B 2.5(4)
Zr1B C2B C3B C8B 132.4(2)
C1B C2B C3B Zr1B 66.86(17)
C7B C2B C3B Zr1B -129.9(3)
C2B C3B C4B C5B -1.5(3)
C8B C3B C4B C5B 160.2(3)
Zr1B C3B C4B C5B -66.69(17)
C2B C3B C4B C9B -172.1(2)
C8B C3B C4B C9B -10.4(4)
Zr1B C3B C4B C9B 122.7(3)
C2B C3B C4B Zr1B 65.22(18)
C8B C3B C4B Zr1B -133.1(3)
C2B C1B C5B C4B 0.7(3)
C6B C1B C5B C4B -174.4(2)
Zr1B C1B C5B C4B 67.50(17)
C2B C1B C5B C10B 170.8(2)
C6B C1B C5B C10B -4.3(4)
Zr1B C1B C5B C10B -122.4(2)
C2B C1B C5B Zr1B -66.80(17)
C6B C1B C5B Zr1B 118.1(2)
C3B C4B C5B C1B 0.5(3)
C9B C4B C5B C1B 170.7(2)
Zr1B C4B C5B C1B -67.64(17)
C3B C4B C5B C10B -169.3(2)
C9B C4B C5B C10B 0.8(4)
Zr1B C4B C5B C10B 122.5(3)
C3B C4B C5B Zr1B 68.11(17)
C9B C4B C5B Zr1B -121.7(3)
C15B C11B C12B C13B -1.9(3)
C16B C11B C12B C13B 161.4(3)
Zr1B C11B C12B C13B -68.39(17)
C15B C11B C12B C17B -169.5(3)
C16B C11B C12B C17B -6.3(5)
Zr1B C11B C12B C17B 123.9(3)
C15B C11B C12B Zr1B 66.53(18)
C16B C11B C12B Zr1B -130.3(4)
C11B C12B C13B C14B 3.1(3)
C17B C12B C13B C14B 169.2(4)
Zr1B C12B C13B C14B -66.22(18)
C11B C12B C13B C18B -170.6(3)
C17B C12B C13B C18B -4.6(6)
Zr1B C12B C13B C18B 120.0(3)
C11B C12B C13B Zr1B 69.36(18)
C17B C12B C13B Zr1B -124.6(4)
C12B C13B C14B C15B -3.2(3)
C18B C13B C14B C15B 169.9(4)
Zr1B C13B C14B C15B -69.00(18)
C12B C13B C14B C19B -179.3(3)
C18B C13B C14B C19B -6.1(6)
Zr1B C13B C14B C19B 115.0(3)
C12B C13B C14B Zr1B 65.77(18)
C18B C13B C14B Zr1B -121.1(4)
C12B C11B C15B C14B -0.1(3)
C16B C11B C15B C14B -165.8(3)
Zr1B C11B C15B C14B 64.61(18)
C12B C11B C15B C20B 166.5(4)
C16B C11B C15B C20B 0.8(6)
Zr1B C11B C15B C20B -128.8(4)
C12B C11B C15B Zr1B -64.75(18)
C16B C11B C15B Zr1B 129.6(3)
C13B C14B C15B C11B 2.1(3)
C19B C14B C15B C11B 177.3(4)
Zr1B C14B C15B C11B -65.63(18)
C13B C14B C15B C20B -165.8(4)
C19B C14B C15B C20B 9.4(6)
Zr1B C14B C15B C20B 126.5(4)
C13B C14B C15B Zr1B 67.72(17)
C19B C14B C15B Zr1B -117.1(4)
C15D C11D C12D C13D -1.9(3)
C16D C11D C12D C13D 161.9(9)
Zr1B C11D C12D C13D -68.39(17)
C15D C11D C12D C17D -163.3(13)
C16D C11D C12D C17D 0.5(16)
Zr1B C11D C12D C17D 130.2(13)
C15D C11D C12D Zr1B 66.53(18)
C16D C11D C12D Zr1B -129.7(9)
C11D C12D C13D C14D 3.1(3)
C17D C12D C13D C14D 171.3(8)
Zr1B C12D C13D C14D -66.22(18)
C11D C12D C13D C18D -173.1(13)
C17D C12D C13D C18D -4.9(16)
Zr1B C12D C13D C18D 117.5(13)
C11D C12D C13D Zr1B 69.36(18)
C17D C12D C13D Zr1B -122.5(8)
C12D C13D C14D C15D -3.2(3)
C18D C13D C14D C15D 174.4(8)
Zr1B C13D C14D C15D -69.00(18)
C12D C13D C14D C19D -172.6(12)
C18D C13D C14D C19D 5.1(15)
Zr1B C13D C14D C19D 121.7(12)
C12D C13D C14D Zr1B 65.77(18)
C18D C13D C14D Zr1B -116.6(8)
C12D C11D C15D C14D -0.1(3)
C16D C11D C15D C14D -156.4(14)
Zr1B C11D C15D C14D 64.61(18)
C12D C11D C15D C20D 170.5(10)
C16D C11D C15D C20D 14.2(18)
Zr1B C11D C15D C20D -124.8(10)
C12D C11D C15D Zr1B -64.75(18)
C16D C11D C15D Zr1B 139.0(14)
C13D C14D C15D C11D 2.1(3)
C19D C14D C15D C11D 174.7(8)
Zr1B C14D C15D C11D -65.63(18)
C13D C14D C15D C20D -163.9(14)
C19D C14D C15D C20D 8.7(16)
Zr1B C14D C15D C20D 128.4(14)
C13D C14D C15D Zr1B 67.72(17)
C19D C14D C15D Zr1B -119.7(8)
O1B C21B C22B C23B -179.7(2)
C26B C21B C22B C23B 0.1(4)
O1B C21B C22B C27B 1.6(4)
C26B C21B C22B C27B -178.7(2)
C21B C22B C23B C24B -0.5(4)
C27B C22B C23B C24B 178.3(2)
C22B C23B C24B C25B 0.2(4)
C22B C23B C24B C28B -179.8(3)
C23B C24B C25B C26B 0.5(4)
C28B C24B C25B C26B -179.6(3)
C24B C25B C26B C21B -0.8(4)
C24B C25B C26B C29B 178.5(2)
O1B C21B C26B C25B -179.7(2)
C22B C21B C26B C25B 0.5(4)
O1B C21B C26B C29B 1.0(3)
C22B C21B C26B C29B -178.8(2)
O2B B1B C31B C36B -133.1(2)
C41B B1B C31B C36B 101.6(3)
O2B B1B C31B C32B 44.0(3)
C41B B1B C31B C32B -81.2(3)
C36B C31B C32B F32B 179.6(2)
B1B C31B C32B F32B 2.3(4)
C36B C31B C32B C33B 3.6(4)
B1B C31B C32B C33B -173.8(2)
F32B C32B C33B F33B 0.4(4)
C31B C32B C33B F33B 176.5(2)
F32B C32B C33B C34B -178.2(2)
C31B C32B C33B C34B -2.1(4)
F33B C33B C34B F34B 2.0(4)
C32B C33B C34B F34B -179.4(2)
F33B C33B C34B C35B -178.0(2)
C32B C33B C34B C35B 0.5(4)
F34B C34B C35B F35B -0.8(4)
C33B C34B C35B F35B 179.2(2)
F34B C34B C35B C36B 179.1(2)
C33B C34B C35B C36B -0.9(4)
F35B C35B C36B F36B 0.1(4)
C34B C35B C36B F36B -179.8(2)
F35B C35B C36B C31B -177.3(2)
C34B C35B C36B C31B 2.8(4)
C32B C31B C36B F36B 178.7(2)
B1B C31B C36B F36B -3.8(4)
C32B C31B C36B C35B -3.9(4)
B1B C31B C36B C35B 173.5(2)
O2B B1B C41B C46B 144.9(2)
C31B B1B C41B C46B -90.4(3)
O2B B1B C41B C42B -37.3(4)
C31B B1B C41B C42B 87.4(3)
C46B C41B C42B F42B 179.4(2)
B1B C41B C42B F42B 1.5(4)
C46B C41B C42B C43B -1.7(4)
B1B C41B C42B C43B -179.6(3)
F42B C42B C43B F43B -0.7(4)
C41B C42B C43B F43B -179.7(2)
F42B C42B C43B C44B 179.9(2)
C41B C42B C43B C44B 1.0(4)
F43B C43B C44B F44B 0.2(4)
C42B C43B C44B F44B 179.5(2)
F43B C43B C44B C45B -179.5(2)
C42B C43B C44B C45B -0.2(4)
F44B C44B C45B F45B 0.3(4)
C43B C44B C45B F45B 179.9(2)
F44B C44B C45B C46B -179.5(2)
C43B C44B C45B C46B 0.2(4)
F45B C45B C46B F46B 0.0(4)
C44B C45B C46B F46B 179.7(2)
F45B C45B C46B C41B 179.2(2)
C44B C45B C46B C41B -1.1(4)
C42B C41B C46B F46B -179.1(2)
B1B C41B C46B F46B -1.1(4)
C42B C41B C46B C45B 1.7(4)
B1B C41B C46B C45B 179.8(2)
C56B C51B C52B C53B -0.8(4)
C57B C51B C52B C53B 179.3(3)
C51B C52B C53B C54B 1.0(4)
C52B C53B C54B C55B -0.8(4)
C53B C54B C55B C56B 0.4(4)
C54B C55B C56B C51B -0.2(4)
C52B C51B C56B C55B 0.4(4)
C57B C51B C56B C55B -179.7(3)
